data_7131431
loop_
_publ_author_name
'Muang-Non, Phonlakrit'
'Markwell-Heys, Adrian W'
'Doonan, Christian J.'
'White, Nicholas G.'

_publ_section_title
;
 Charge "mis-matched" hydrogen bonded frameworks for cation exchange and
 dye sorption.
;
_journal_issue 27
_journal_name_full 'Chemical communications (Cambridge, England)'
_journal_page_first 4059
_journal_page_last 4062
_journal_paper_doi 10.1039/d3cc00553d
_journal_volume 59
_journal_year 2023
_chemical_formula_moiety '2(C28 H16 B O8), 4(C14 H16 N4), 2(C16 H36 N)'
_chemical_formula_sum 'C144 H168 B2 N18 O16'
_chemical_formula_weight 2428.57
_space_group_crystal_system monoclinic
_space_group_IT_number 14
_space_group_name_Hall '-P 2ybc'
_space_group_name_H-M_alt 'P 1 21/c 1'
_atom_sites_solution_hydrogens geom
_atom_sites_solution_primary iterative
_audit_creation_date 2023-01-09
_audit_creation_method
;
Olex2 1.5
(compiled 2022.04.07 svn.rca3783a0 for OlexSys, GUI svn.r6498)
;
_audit_update_record
;
2023-01-31 deposited with the CCDC.	2023-03-09 downloaded from the CCDC.
;
_cell_angle_alpha 90
_cell_angle_beta 103.209(4)
_cell_angle_gamma 90
_cell_formula_units_Z 4
_cell_length_a 28.0407(7)
_cell_length_b 39.4728(15)
_cell_length_c 18.8173(12)
_cell_measurement_reflns_used 5868
_cell_measurement_temperature 150.01(10)
_cell_measurement_theta_max 60.8800
_cell_measurement_theta_min 4.1380
_cell_volume 20276.8(16)
_computing_cell_refinement 'CrysAlisPro 1.171.41.123a (Rigaku OD, 2022)'
_computing_data_collection 'CrysAlisPro 1.171.41.123a (Rigaku OD, 2022)'
_computing_data_reduction 'CrysAlisPro 1.171.41.123a (Rigaku OD, 2022)'
_computing_molecular_graphics 'Olex2 1.5 (Dolomanov et al., 2009)'
_computing_publication_material 'Olex2 1.5 (Dolomanov et al., 2009)'
_computing_structure_refinement 'SHELXL 2018/3 (Sheldrick, 2015)'
_computing_structure_solution 'olex2.solve 1.5 (Bourhis et al., 2015)'
_diffrn_ambient_environment N~2~
_diffrn_ambient_temperature 150.01(10)
_diffrn_detector 'CCD plate'
_diffrn_detector_area_resol_mean 8.1297
_diffrn_detector_type EosS2
_diffrn_measured_fraction_theta_full 0.992
_diffrn_measured_fraction_theta_max 0.992
_diffrn_measurement_details
;
List of Runs (angles in degrees, time in seconds):

  # Type    Start    End  Width  t~exp~   \w     \q     \k     \f   Frames
#--------------------------------------------------------------------------
  1  \w   -102.00 -21.00   1.00   15.00    --  -36.03 -57.00-150.00   81
  2  \w     34.00  80.00   1.00   15.00    --   36.03-125.00  30.00   46
  3  \w      6.00  69.00   1.00   15.00    --   36.03 -99.00 150.00   63
  4  \w     18.00  89.00   1.00   60.00    --   85.19 -61.00 -30.00   71
  5  \w     15.00  93.00   1.00   60.00    --   85.19 -30.00  60.00   78
  6  \w     67.00 152.00   1.00   60.00    --   85.19  61.00  60.00   85
  7  \w     26.00 105.00   1.00   60.00    --   85.19 -77.00 -90.00   79
  8  \w     47.00 105.00   1.00   60.00    --   85.19 -15.00-150.00   58
;
_diffrn_measurement_device 'four-circle diffractometer'
_diffrn_measurement_device_type 'SuperNova, Dual, Cu at home/near, EosS2'
_diffrn_measurement_method '\w scans'
_diffrn_orient_matrix_type 'CrysAlisPro convention (1999,Acta A55,543-557)'
_diffrn_orient_matrix_UB_11 -0.0157095000
_diffrn_orient_matrix_UB_12 0.0363119000
_diffrn_orient_matrix_UB_13 -0.0251366000
_diffrn_orient_matrix_UB_21 -0.0059739000
_diffrn_orient_matrix_UB_22 -0.0109133000
_diffrn_orient_matrix_UB_23 -0.0801240000
_diffrn_orient_matrix_UB_31 -0.0538513000
_diffrn_orient_matrix_UB_32 -0.0093688000
_diffrn_orient_matrix_UB_33 -0.0039088000
_diffrn_radiation_monochromator mirror
_diffrn_radiation_probe x-ray
_diffrn_radiation_type 'Cu K\a'
_diffrn_radiation_wavelength 1.54184
_diffrn_reflns_av_R_equivalents 0.0701
_diffrn_reflns_av_unetI/netI 0.0995
_diffrn_reflns_Laue_measured_fraction_full 0.992
_diffrn_reflns_Laue_measured_fraction_max 0.992
_diffrn_reflns_limit_h_max 25
_diffrn_reflns_limit_h_min -31
_diffrn_reflns_limit_k_max 42
_diffrn_reflns_limit_k_min -43
_diffrn_reflns_limit_l_max 20
_diffrn_reflns_limit_l_min -20
_diffrn_reflns_number 55310
_diffrn_reflns_point_group_measured_fraction_full 0.992
_diffrn_reflns_point_group_measured_fraction_max 0.992
_diffrn_reflns_theta_full 58.934
_diffrn_reflns_theta_max 58.934
_diffrn_reflns_theta_min 3.729
_diffrn_source 'micro-focus sealed X-ray tube'
_diffrn_source_type 'SuperNova (Cu) X-ray Source'
_exptl_absorpt_coefficient_mu 0.417
_exptl_absorpt_correction_T_max 1.00000
_exptl_absorpt_correction_T_min 0.78306
_exptl_absorpt_correction_type multi-scan
_exptl_absorpt_process_details
;
CrysAlisPro 1.171.41.123a (Rigaku Oxford Diffraction, 2022)
Empirical absorption correction using spherical harmonics,
implemented in SCALE3 ABSPACK scaling algorithm.
;
_exptl_crystal_colour 'clear light colourless'
_exptl_crystal_colour_lustre clear
_exptl_crystal_colour_modifier light
_exptl_crystal_colour_primary colourless
_exptl_crystal_density_diffrn 0.796
_exptl_crystal_description needle
_exptl_crystal_F_000 5184
_exptl_crystal_recrystallization_method
'Crystallised using diphenylbisamidinium.2Cl with TBA5.tetraboratecarboxylate in 50% EtOH. Final concentration = 2 mM.'
_exptl_crystal_size_max 0.9
_exptl_crystal_size_mid 0.08
_exptl_crystal_size_min 0.07
_refine_diff_density_max 0.602
_refine_diff_density_min -0.315
_refine_diff_density_rms 0.061
_refine_ls_extinction_method none
_refine_ls_goodness_of_fit_ref 1.016
_refine_ls_hydrogen_treatment constr
_refine_ls_matrix_type full
_refine_ls_number_parameters 1639
_refine_ls_number_reflns 28883
_refine_ls_number_restraints 83
_refine_ls_restrained_S_all 1.019
_refine_ls_R_factor_all 0.1611
_refine_ls_R_factor_gt 0.1052
_refine_ls_shift/su_max 0.030
_refine_ls_shift/su_mean 0.002
_refine_ls_structure_factor_coef Fsqd
_refine_ls_weighting_details 'w=1/[\s^2^(Fo^2^)+(0.2000P)^2^] where P=(Fo^2^+2Fc^2^)/3'
_refine_ls_weighting_scheme calc
_refine_ls_wR_factor_gt 0.3097
_refine_ls_wR_factor_ref 0.3633
_reflns_Friedel_coverage 0.000
_reflns_number_gt 13406
_reflns_number_total 28883
_reflns_threshold_expression 'I > 2\s(I)'
_cod_data_source_file d3cc00553d2.cif
_cod_data_source_block TBA_2_B
_cod_depositor_comments 'Adding full bibliography for 7131429--7131437.cif.'
_cod_database_code 7131431
_shelx_shelxl_version_number 2018/3
_chemical_oxdiff_formula C50H50N25O50B20
_shelx_space_group_comment
;
The symmetry employed for this shelxl refinement is uniquely defined
by the following loop, which should always be used as a source of
symmetry information in preference to the above space-group names.
They are only intended as comments.
;
_shelx_estimated_absorpt_t_max 0.971
_shelx_estimated_absorpt_t_min 0.706
_olex2_refinement_description
;
1. Fixed Uiso
 At 1.2 times of:
  All C(H) groups, All C(H,H) groups, All C(H,H,H,H) groups, All N(H,H) groups
 At 1.5 times of:
  All C(H,H,H) groups
2. Restrained distances
 C202-C200
 2.54 with sigma of 0.02
 C150-C151
 1.34 with sigma of 0.01
 C50-C53
 1.34 with sigma of 0.01
 C201-C200
 1.54 with sigma of 0.01
 C230-C231
 1.54 with sigma of 0.01
 C321-C320
 1.51 with sigma of 0.01
 C231-C230
 1.51 with sigma of 0.01
 C211-C210
 1.51 with sigma of 0.01
 C210-C211
 1.51 with sigma of 0.01
 C330-C331
 1.51 with sigma of 0.01
 C201-C15
 1.51 with sigma of 0.01
3. Uiso/Uaniso restraints and constraints
C202 \\sim C201 \\sim C200 \\sim C203 \\sim C223 \\sim C222 \\sim C221 \\sim
C220 \\sim C213 \\sim C212 \\sim C211 \\sim C210 \\sim C233 \\sim C232 \\sim
C231 \\sim C230: within 1.7A with sigma of 0.04 and sigma for terminal atoms of
0.08 within 1.7A
4. Others
 Fixed Sof: C200(0.5) H20E(0.5) H20F(0.5) H20G(0.5) H20J(0.5) H20K(0.5)
 H20H(0.5) H20I(0.5) C15(0.5) H15A(0.5) H15B(0.5) H15C(0.5)
5.a Secondary CH2 refined with riding coordinates:
 C223(H22A,H22B), C233(H23A,H23B), C221(H22C,H22D), C213(H21A,H21B), C203(H20A,
 H20B), C222(H22E,H22F), C202(H20C,H20D), C211(H21C,H21D), C323(H32A,H32B),
 C232(H23C,H23D), C212(H21E,H21F), C322(H32C,H32D), C333(H33A,H33B), C332(H33C,
 H33D), C313(H31A,H31B), C303(H30A,H30B), C321(H32E,H32F), C231(H23E,H23F),
 C331(H33E,H33F), C302(H30C,H30D), C301(H30E,H30F), C311(H31C,H31D), C312(H31E,
 H31F), C201(H20J,H20K), C201(H20H,H20I)
5.b Aromatic/amide H refined with riding coordinates:
 C145(H145), C173(H173), C172(H172), C146(H146), C13(H13), C163(H163),
 C176(H176), C143(H143), C62(H62), C63(H63), C9(H9), C156(H156), C175(H175),
 C132(H132), C165(H165), C166(H166), C153(H153), C102(H102), C103(H103),
 C155(H155), C142(H142), C12(H12), C136(H136), C68(H68), C72(H72), C162(H162),
 C65(H65), C112(H112), C69(H69), C133(H133), C135(H135), C4(H4), C152(H152),
 C10(H10), C66(H66), C113(H113), C3(H3), C28(H28), C6(H6), C106(H106), C7(H7),
 C71(H71), C115(H115), C125(H125), C29(H29), C123(H123), C25(H25), C105(H105),
 C26(H26), C31(H31), C116(H116), C32(H32), C23(H23), C122(H122), C22(H22),
 C43(H43), C126(H126), C51(H51), C42(H42), C52(H52), C45(H45), C46(H46),
 C49(H49), C48(H48)
5.c X=CH2 refined with riding coordinates:
 N3(H3A,H3B), N63(H63A,H63B), N60(H60A,H60B), N61(H61A,H61B), N4(H4A,H4B),
 N62(H62A,H62B), N23(H23J,H23K), N21(H21J,H21K), N40(H40A,H40B), N20(H20L,H20M),
  N22(H22J,H22K), N2(H2A,H2B), N1(H1A,H1B), N41(H41A,H41B), N42(H42A,H42B),
 N43(H43A,H43B)
5.d Idealised Me refined as rotating group:
 C220(H22G,H22H,H22I), C210(H21G,H21H,H21I), C320(H32G,H32H,H32I), C300(H30G,
 H30H,H30I), C230(H23G,H23H,H23I), C310(H31G,H31H,H31I), C330(H33G,H33H,H33I),
 C200(H20E,H20F,H20G), C15(H15A,H15B,H15C)
;
_smtbx_masks_void_probe_radius 1.2
_smtbx_masks_void_truncation_radius 1.2
_ins_header
;
TITL PMN-C-21-repro in P2(1)/c 
REM P2(1)/c (#14 in standard setting)
CELL 1.54184  28.040691  39.472837  18.817325  90.0000 103.2091  90.0000
ZERR    8.00   0.000708   0.001514   0.001173   0.0000   0.0042   0.0000
LATT  1
SYMM -x, y+1/2,-z+1/2 
SFAC C H B N O
UNIT 400.00 400.00 160.00 200.00 400.00
REM  CrysAlisPro recorded range (K): Min=150.0; max=150.0; aver:150.0
TEMP -123
SIZE 0.07 0.11 0.90
TREF
HKLF 4
END
;
_olex2_submission_special_instructions 'No special instructions were received'
_oxdiff_exptl_absorpt_empirical_details
;
Empirical correction (ABSPACK) includes:
- Absorption correction using spherical harmonics
- Frame scaling
;
_oxdiff_exptl_absorpt_empirical_full_max 1.426
_oxdiff_exptl_absorpt_empirical_full_min 0.614

loop_
_space_group_symop_operation_xyz
'x, y, z'
'-x, y+1/2, -z+1/2'
'-x, -y, -z'
'x, -y-1/2, z-1/2'

loop_
_atom_site_label
_atom_site_type_symbol
_atom_site_fract_x
_atom_site_fract_y
_atom_site_fract_z
_atom_site_U_iso_or_equiv
_atom_site_adp_type
_atom_site_occupancy
_atom_site_site_symmetry_order
_atom_site_calc_flag
_atom_site_refinement_flags_posn
_atom_site_refinement_flags_adp
_atom_site_refinement_flags_occupancy
_atom_site_disorder_assembly
_atom_site_disorder_group
O171 O 1.00139(12) 0.46834(10) 0.7009(2) 0.0767(12) Uani 1 1 d . . . . .
O101 O 0.15925(11) 0.03744(9) 0.2945(2) 0.0702(11) Uani 1 1 d . . . . .
O172 O 0.96807(11) 0.47353(11) 0.5837(3) 0.0784(12) Uani 1 1 d . . . . .
O131 O 0.45311(12) 0.04497(8) 0.0025(3) 0.0836(14) Uani 1 1 d . . . . .
O140 O 0.59928(11) 0.35941(8) 0.4563(3) 0.0809(13) Uani 1 1 d . . . . .
O132 O 0.45682(13) 0.09486(9) -0.0494(3) 0.0883(15) Uani 1 1 d . . . . .
N3 N 0.06960(14) 0.04009(12) 0.3379(3) 0.0677(13) Uani 1 1 d . . . . .
H3A H 0.097136 0.041513 0.323114 0.081 Uiso 1 1 calc R U . . .
H3B H 0.042025 0.035390 0.306337 0.081 Uiso 1 1 calc R U . . .
O141 O 0.61579(11) 0.30524(9) 0.4545(3) 0.109(2) Uani 1 1 d . . . . .
O162 O 0.69885(14) 0.43042(12) 0.9183(3) 0.0891(13) Uani 1 1 d . . . . .
N63 N 0.90919(13) 0.51574(11) 0.3288(3) 0.0675(13) Uani 1 1 d . . . . .
H63A H 0.938068 0.521400 0.321609 0.081 Uiso 1 1 calc R U . . .
H63B H 0.882669 0.518936 0.294079 0.081 Uiso 1 1 calc R U . . .
N60 N 0.53670(13) 0.47725(10) 0.4574(3) 0.0775(16) Uani 1 1 d . . . . .
H60A H 0.506468 0.472332 0.459677 0.093 Uiso 1 1 calc R U . . .
H60B H 0.546556 0.498471 0.460197 0.093 Uiso 1 1 calc R U . . .
N61 N 0.55235(13) 0.42125(10) 0.4458(3) 0.0762(16) Uani 1 1 d . . . . .
H61A H 0.522124 0.416323 0.448011 0.091 Uiso 1 1 calc R U . . .
H61B H 0.572730 0.404947 0.440715 0.091 Uiso 1 1 calc R U . . .
O102 O 0.18841(14) 0.06798(14) 0.3928(3) 0.1017(16) Uani 1 1 d . . . . .
N4 N 0.11067(15) 0.05210(12) 0.4555(3) 0.0777(15) Uani 1 1 d . . . . .
H4A H 0.138504 0.053609 0.441553 0.093 Uiso 1 1 calc R U . . .
H4B H 0.110112 0.055317 0.501538 0.093 Uiso 1 1 calc R U . . .
N200 N 0.07064(14) 0.13917(11) 0.1895(3) 0.0694(13) Uani 1 1 d . . . . .
N62 N 0.94555(14) 0.49791(13) 0.4429(3) 0.0858(17) Uani 1 1 d . . . . .
H62A H 0.974391 0.503583 0.435544 0.103 Uiso 1 1 calc R U . . .
H62B H 0.943290 0.489059 0.484930 0.103 Uiso 1 1 calc R U . . .
O152 O 0.99636(14) 0.24747(13) 0.8011(4) 0.1094(18) Uani 1 1 d . . . . .
O111 O 0.13172(16) 0.24674(13) 0.0917(3) 0.1065(16) Uani 1 1 d . . . . .
C145 C 0.73827(14) 0.38016(12) 0.5850(3) 0.0576(14) Uani 1 1 d . . . . .
H145 H 0.748286 0.402866 0.596626 0.069 Uiso 1 1 calc R U . . .
O110 O 0.12115(16) 0.22058(16) -0.0129(3) 0.1117(18) Uani 1 1 d . . . . .
N23 N 0.49942(13) 0.34559(11) 0.4155(4) 0.100(2) Uani 1 1 d . . . . .
H23J H 0.531093 0.349609 0.428496 0.120 Uiso 1 1 calc R U . . .
H23K H 0.478388 0.362190 0.414821 0.120 Uiso 1 1 calc R U . . .
C171 C 0.92739(15) 0.43904(12) 0.6540(3) 0.0550(14) Uani 1 1 d . . . . .
C144 C 0.76984(14) 0.35377(12) 0.6167(3) 0.0583(15) Uani 1 1 d . . . . .
C64 C 0.71250(16) 0.47277(12) 0.4272(3) 0.0600(15) Uani 1 1 d . . . . .
N21 N 0.10046(16) 0.26136(13) 0.2196(4) 0.0963(19) Uani 1 1 d . . . . .
H21J H 0.069206 0.255884 0.209063 0.116 Uiso 1 1 calc R U . . .
H21K H 0.116976 0.261435 0.185044 0.116 Uiso 1 1 calc R U . . .
C174 C 0.85369(15) 0.39203(12) 0.6727(3) 0.0568(14) Uani 1 1 d . . . . .
C67 C 0.76236(16) 0.47959(13) 0.4188(4) 0.0630(16) Uani 1 1 d . . . . .
C173 C 0.89056(15) 0.40345(13) 0.7313(3) 0.0583(14) Uani 1 1 d . . . . .
H173 H 0.891244 0.395139 0.778917 0.070 Uiso 1 1 calc R U . . .
O161 O 0.68567(19) 0.37652(12) 0.9380(3) 0.1150(18) Uani 1 1 d . . . . .
C172 C 0.92574(15) 0.42626(13) 0.7223(3) 0.0596(15) Uani 1 1 d . . . . .
H172 H 0.949613 0.433498 0.763821 0.072 Uiso 1 1 calc R U . . .
O151 O 1.00557(15) 0.26085(14) 0.6934(3) 0.1113(17) Uani 1 1 d . . . . .
C60 C 0.56705(15) 0.45294(12) 0.4499(4) 0.0647(16) Uani 1 1 d . . . . .
C154 C 0.85605(15) 0.32914(12) 0.7027(4) 0.0586(15) Uani 1 1 d . . . . .
C164 C 0.79132(15) 0.37064(13) 0.7527(3) 0.0629(16) Uani 1 1 d . . . . .
C146 C 0.69412(15) 0.37468(12) 0.5384(3) 0.0610(15) Uani 1 1 d . . . . .
H146 H 0.673978 0.393308 0.518515 0.073 Uiso 1 1 calc R U . . .
C13 C -0.05583(16) 0.01943(14) 0.4229(3) 0.0619(15) Uani 1 1 d . . . . .
H13 H -0.081231 0.004843 0.398292 0.074 Uiso 1 1 calc R U . . .
C61 C 0.61675(15) 0.46046(12) 0.4410(4) 0.0663(17) Uani 1 1 d . . . . .
C14 C 0.06964(16) 0.04500(14) 0.4071(5) 0.0712(18) Uani 1 1 d . . . . .
C170 C 0.96774(16) 0.46192(14) 0.6470(4) 0.0659(16) Uani 1 1 d . . . . .
C163 C 0.76773(16) 0.34669(13) 0.7865(3) 0.0646(15) Uani 1 1 d . . . . .
H163 H 0.770117 0.323496 0.774297 0.078 Uiso 1 1 calc R U . . .
C141 C 0.67843(15) 0.34138(12) 0.5197(3) 0.0616(15) Uani 1 1 d . . . . .
C140 C 0.62811(15) 0.33506(14) 0.4719(4) 0.0731(18) Uani 1 1 d . . . . .
C176 C 0.89153(15) 0.42863(14) 0.5955(3) 0.0654(16) Uani 1 1 d . . . . .
H176 H 0.891687 0.436671 0.547991 0.079 Uiso 1 1 calc R U . . .
C143 C 0.75433(16) 0.32163(13) 0.5955(4) 0.0697(17) Uani 1 1 d . . . . .
H143 H 0.774774 0.302969 0.614217 0.084 Uiso 1 1 calc R U . . .
N40 N 0.62921(16) 0.18138(13) 0.4247(4) 0.112(2) Uani 1 1 d . . . . .
H40A H 0.597856 0.176232 0.415247 0.134 Uiso 1 1 calc R U . . .
H40B H 0.651299 0.165183 0.429884 0.134 Uiso 1 1 calc R U . . .
C73 C 0.90570(16) 0.50266(14) 0.3909(4) 0.0663(16) Uani 1 1 d . . . . .
N20 N 0.09756(16) 0.26920(14) 0.3374(4) 0.0967(19) Uani 1 1 d . . . . .
H20L H 0.066326 0.263682 0.326256 0.116 Uiso 1 1 calc R U . . .
H20M H 0.111894 0.274550 0.382652 0.116 Uiso 1 1 calc R U . . .
C62 C 0.63845(16) 0.43949(13) 0.3980(4) 0.0689(17) Uani 1 1 d . . . . .
H62 H 0.620570 0.420968 0.372831 0.083 Uiso 1 1 calc R U . . .
C8 C -0.06353(16) 0.03881(13) 0.4814(4) 0.0639(15) Uani 1 1 d . . . . .
C104 C 0.28696(17) 0.11184(13) 0.2184(5) 0.074(2) Uani 1 1 d . . . . .
C63 C 0.68578(16) 0.44547(13) 0.3918(4) 0.0688(17) Uani 1 1 d . . . . .
H63 H 0.700371 0.430731 0.362974 0.083 Uiso 1 1 calc R U . . .
N22 N 0.51540(13) 0.29056(11) 0.3983(4) 0.101(2) Uani 1 1 d . . . . .
H22J H 0.547030 0.294704 0.411345 0.122 Uiso 1 1 calc R U . . .
H22K H 0.504946 0.269887 0.385903 0.122 Uiso 1 1 calc R U . . .
C131 C 0.40425(16) 0.08943(12) 0.0328(4) 0.0730(19) Uani 1 1 d . . . . .
C9 C -0.02624(17) 0.06089(14) 0.5154(3) 0.0643(15) Uani 1 1 d . . . . .
H9 H -0.030588 0.074377 0.555236 0.077 Uiso 1 1 calc R U . . .
N300 N 0.56789(15) 0.12822(16) 0.1821(4) 0.0958(18) Uani 1 1 d . . . . .
C156 C 0.91526(16) 0.29342(14) 0.7827(4) 0.0694(17) Uani 1 1 d . . . . .
H156 H 0.927971 0.285547 0.831003 0.083 Uiso 1 1 calc R U . . .
C151 C 0.93696(16) 0.28282(13) 0.7277(4) 0.0715(18) Uani 1 1 d D . . . .
C175 C 0.85508(15) 0.40650(14) 0.6051(4) 0.0656(16) Uani 1 1 d . . . . .
H175 H 0.829831 0.400864 0.563797 0.079 Uiso 1 1 calc R U . . .
C132 C 0.38725(17) 0.07048(13) 0.0840(4) 0.076(2) Uani 1 1 d . . . . .
H132 H 0.396789 0.047423 0.091496 0.092 Uiso 1 1 calc R U . . .
C165 C 0.78607(16) 0.40470(14) 0.7735(4) 0.0685(16) Uani 1 1 d . . . . .
H165 H 0.801846 0.422082 0.752546 0.082 Uiso 1 1 calc R U . . .
C70 C 0.85753(17) 0.49325(14) 0.4021(4) 0.0661(16) Uani 1 1 d . . . . .
C5 C -0.10910(17) 0.03482(14) 0.5089(4) 0.0673(16) Uani 1 1 d . . . . .
C166 C 0.75878(17) 0.41351(15) 0.8234(4) 0.0726(17) Uani 1 1 d . . . . .
H166 H 0.755939 0.436666 0.835602 0.087 Uiso 1 1 calc R U . . .
N2 N -0.23620(17) 0.01317(16) 0.6526(4) 0.0954(18) Uani 1 1 d . . . . .
H2A H -0.262460 0.011824 0.670667 0.114 Uiso 1 1 calc R U . . .
H2B H -0.207948 0.005452 0.677898 0.114 Uiso 1 1 calc R U . . .
C153 C 0.87596(16) 0.31694(14) 0.6454(4) 0.0702(17) Uani 1 1 d . . . . .
H153 H 0.862165 0.323942 0.596748 0.084 Uiso 1 1 calc R U . . .
C102 C 0.22383(16) 0.06887(14) 0.2179(4) 0.0649(16) Uani 1 1 d . . . . .
H102 H 0.202507 0.052136 0.191659 0.078 Uiso 1 1 calc R U . . .
C11 C 0.02356(17) 0.04261(14) 0.4335(4) 0.0648(15) Uani 1 1 d . . . . .
C103 C 0.25390(16) 0.08701(13) 0.1839(4) 0.0716(17) Uani 1 1 d . . . . .
H103 H 0.252242 0.082471 0.133842 0.086 Uiso 1 1 calc R U . . .
C155 C 0.87556(16) 0.31516(13) 0.7695(4) 0.0647(16) Uani 1 1 d . . . . .
H155 H 0.861065 0.320691 0.808972 0.078 Uiso 1 1 calc R U . . .
C161 C 0.73540(15) 0.38870(15) 0.8559(4) 0.0674(16) Uani 1 1 d . . . . .
C142 C 0.70972(15) 0.31556(12) 0.5477(4) 0.0689(17) Uani 1 1 d . . . . .
H142 H 0.700599 0.292898 0.533907 0.083 Uiso 1 1 calc R U . . .
C114 C 0.27370(19) 0.16442(14) 0.1384(5) 0.078(2) Uani 1 1 d . . . . .
O121 O 0.51055(14) 0.22304(11) 0.3619(5) 0.159(3) Uani 1 1 d . . . . .
C12 C -0.01349(17) 0.02068(15) 0.4002(4) 0.0717(16) Uani 1 1 d . . . . .
H12 H -0.009102 0.006540 0.361299 0.086 Uiso 1 1 calc R U . . .
C136 C 0.38804(17) 0.12292(13) 0.0204(4) 0.078(2) Uani 1 1 d . . . . .
H136 H 0.397117 0.136162 -0.016576 0.093 Uiso 1 1 calc R U . . .
C111 C 0.19005(18) 0.20495(14) 0.0799(4) 0.0708(17) Uani 1 1 d . . . . .
C134 C 0.34218(17) 0.11854(13) 0.1167(4) 0.076(2) Uani 1 1 d . . . . .
C68 C 0.77520(16) 0.47406(14) 0.3546(4) 0.0682(17) Uani 1 1 d . . . . .
H68 H 0.751239 0.465332 0.314699 0.082 Uiso 1 1 calc R U . . .
C101 C 0.22468(16) 0.07510(14) 0.2914(4) 0.0743(19) Uani 1 1 d . . . . .
C124 C 0.36409(17) 0.15430(13) 0.2332(4) 0.082(2) Uani 1 1 d . . . . .
C72 C 0.79859(17) 0.49159(15) 0.4780(4) 0.0765(18) Uani 1 1 d . . . . .
H72 H 0.791036 0.495161 0.524166 0.092 Uiso 1 1 calc R U . . .
C21 C 0.17618(18) 0.27903(16) 0.3042(5) 0.085(2) Uani 1 1 d . . . . .
C162 C 0.74071(16) 0.35519(15) 0.8375(4) 0.0695(17) Uani 1 1 d . . . . .
H162 H 0.725790 0.337818 0.859862 0.083 Uiso 1 1 calc R U . . .
C65 C 0.69029(17) 0.49428(13) 0.4701(4) 0.0699(17) Uani 1 1 d . . . . .
H65 H 0.707803 0.513000 0.495008 0.084 Uiso 1 1 calc R U . . .
C112 C 0.21646(19) 0.20903(14) 0.1531(4) 0.0778(19) Uani 1 1 d . . . . .
H112 H 0.206657 0.225612 0.183486 0.093 Uiso 1 1 calc R U . . .
C69 C 0.82225(17) 0.48067(13) 0.3445(4) 0.0674(16) Uani 1 1 d . . . . .
H69 H 0.829859 0.476568 0.298555 0.081 Uiso 1 1 calc R U . . .
C133 C 0.35715(17) 0.08429(13) 0.1236(4) 0.078(2) Uani 1 1 d . . . . .
H133 H 0.345726 0.070302 0.157287 0.093 Uiso 1 1 calc R U . . .
C2 C -0.19502(17) 0.02907(15) 0.5604(4) 0.0705(16) Uani 1 1 d . . . . .
C135 C 0.35780(18) 0.13665(13) 0.0641(4) 0.084(2) Uani 1 1 d . . . . .
H135 H 0.347808 0.159623 0.056554 0.101 Uiso 1 1 calc R U . . .
C27 C 0.32998(16) 0.29774(14) 0.3479(4) 0.079(2) Uani 1 1 d . . . . .
C4 C -0.10687(19) 0.03914(15) 0.5848(4) 0.0715(16) Uani 1 1 d . . . . .
H4 H -0.076635 0.044209 0.617728 0.086 Uiso 1 1 calc R U . . .
C1 C -0.23913(17) 0.02649(15) 0.5890(4) 0.0695(17) Uani 1 1 d . . . . .
C152 C 0.91557(17) 0.29477(14) 0.6591(4) 0.0712(17) Uani 1 1 d . . . . .
H152 H 0.928493 0.287521 0.619142 0.085 Uiso 1 1 calc R U . . .
C10 C 0.01654(18) 0.06334(15) 0.4920(4) 0.0691(16) Uani 1 1 d . . . . .
H10 H 0.041309 0.078806 0.514755 0.083 Uiso 1 1 calc R U . . .
C223 C 0.0488(2) 0.12309(15) 0.2492(4) 0.0786(18) Uani 1 1 d . U . . .
H22A H 0.024650 0.105739 0.226263 0.094 Uiso 1 1 calc R U . . .
H22B H 0.075363 0.111257 0.284069 0.094 Uiso 1 1 calc R U . . .
C160 C 0.70505(19) 0.39934(19) 0.9090(4) 0.0781(18) Uani 1 1 d . . . . .
C24 C 0.27589(18) 0.29187(14) 0.3321(4) 0.078(2) Uani 1 1 d . . . . .
C66 C 0.64255(16) 0.48782(13) 0.4754(4) 0.0682(17) Uani 1 1 d . . . . .
H66 H 0.627361 0.502615 0.503410 0.082 Uiso 1 1 calc R U . . .
C113 C 0.25587(18) 0.18905(14) 0.1794(4) 0.0732(17) Uani 1 1 d . . . . .
H113 H 0.272547 0.191923 0.228968 0.088 Uiso 1 1 calc R U . . .
C130 C 0.44037(16) 0.07554(14) -0.0077(4) 0.077(2) Uani 1 1 d . . . . .
C3 C -0.14946(18) 0.03585(15) 0.6099(4) 0.0724(17) Uani 1 1 d . . . . .
H3 H -0.148220 0.038124 0.660576 0.087 Uiso 1 1 calc R U . . .
C28 C 0.36166(17) 0.27248(15) 0.3829(4) 0.092(2) Uani 1 1 d . . . . .
H28 H 0.349066 0.251766 0.396678 0.110 Uiso 1 1 calc R U . . .
C20 C 0.12252(19) 0.26944(15) 0.2871(5) 0.082(2) Uani 1 1 d . . . . .
C233 C 0.0950(2) 0.11031(15) 0.1575(4) 0.0825(19) Uani 1 1 d . U . . .
H23A H 0.119685 0.099777 0.197576 0.099 Uiso 1 1 calc R U . . .
H23B H 0.069870 0.092927 0.138699 0.099 Uiso 1 1 calc R U . . .
C221 C 0.0171(2) 0.13022(16) 0.3598(4) 0.0803(18) Uani 1 1 d . U . . .
H22C H 0.049456 0.122962 0.389041 0.096 Uiso 1 1 calc R U . . .
H22D H -0.003021 0.109595 0.346323 0.096 Uiso 1 1 calc R U . . .
C6 C -0.15414(17) 0.02852(14) 0.4616(4) 0.0705(16) Uani 1 1 d . . . . .
H6 H -0.155966 0.026375 0.410723 0.085 Uiso 1 1 calc R U . . .
C150 C 0.98132(18) 0.26286(16) 0.7407(5) 0.085(2) Uani 1 1 d D . . . .
C106 C 0.25839(17) 0.09847(15) 0.3292(4) 0.084(2) Uani 1 1 d . . . . .
H106 H 0.260271 0.102524 0.379484 0.101 Uiso 1 1 calc R U . . .
C7 C -0.19608(18) 0.02534(15) 0.4873(4) 0.0719(16) Uani 1 1 d . . . . .
H7 H -0.226280 0.020494 0.454076 0.086 Uiso 1 1 calc R U . . .
C213 C 0.10744(18) 0.16626(15) 0.2189(4) 0.083(2) Uani 1 1 d . U . . .
H21A H 0.090364 0.184765 0.238491 0.100 Uiso 1 1 calc R U . . .
H21B H 0.119678 0.175718 0.177632 0.100 Uiso 1 1 calc R U . . .
C100 C 0.18906(16) 0.05901(16) 0.3290(5) 0.0757(19) Uani 1 1 d . . . . .
C71 C 0.84609(17) 0.49830(16) 0.4686(4) 0.081(2) Uani 1 1 d . . . . .
H71 H 0.870507 0.506407 0.508627 0.097 Uiso 1 1 calc R U . . .
N1 N -0.27984(18) 0.03765(16) 0.5524(3) 0.0984(18) Uani 1 1 d . . . . .
H1A H -0.306148 0.036325 0.570365 0.118 Uiso 1 1 calc R U . . .
H1B H -0.281754 0.046702 0.509139 0.118 Uiso 1 1 calc R U . . .
C115 C 0.24698(19) 0.16129(15) 0.0661(5) 0.083(2) Uani 1 1 d . . . . .
H115 H 0.256789 0.144720 0.035717 0.099 Uiso 1 1 calc R U . . .
C125 C 0.39810(17) 0.13379(13) 0.2758(4) 0.080(2) Uani 1 1 d . . . . .
H125 H 0.391364 0.110239 0.276996 0.096 Uiso 1 1 calc R U . . .
C30 C 0.43070(17) 0.30839(14) 0.3796(4) 0.088(2) Uani 1 1 d . . . . .
C29 C 0.41223(17) 0.27812(14) 0.3973(4) 0.085(2) Uani 1 1 d . . . . .
H29 H 0.434068 0.260777 0.419601 0.102 Uiso 1 1 calc R U . . .
C44 C 0.7957(2) 0.23273(18) 0.4675(5) 0.102(3) Uani 1 1 d . . . . .
C123 C 0.3756(2) 0.18932(14) 0.2354(5) 0.090(2) Uani 1 1 d . . . . .
H123 H 0.352911 0.204809 0.207435 0.108 Uiso 1 1 calc R U . . .
C25 C 0.25488(18) 0.27696(16) 0.3855(5) 0.090(2) Uani 1 1 d . . . . .
H25 H 0.275346 0.271035 0.431391 0.108 Uiso 1 1 calc R U . . .
C105 C 0.28890(17) 0.11569(15) 0.2941(5) 0.082(2) Uani 1 1 d . . . . .
H105 H 0.312327 0.130843 0.321724 0.098 Uiso 1 1 calc R U . . .
C33 C 0.48377(16) 0.31522(15) 0.3972(5) 0.092(2) Uani 1 1 d . . . . .
C26 C 0.20459(19) 0.27065(16) 0.3728(4) 0.083(2) Uani 1 1 d . . . . .
H26 H 0.190371 0.261054 0.409431 0.099 Uiso 1 1 calc R U . . .
C31 C 0.39888(17) 0.33322(14) 0.3432(5) 0.098(3) Uani 1 1 d . . . . .
H31 H 0.411236 0.353944 0.329020 0.117 Uiso 1 1 calc R U . . .
C110 C 0.1454(2) 0.2258(2) 0.0513(5) 0.089(2) Uani 1 1 d . . . . .
C116 C 0.20671(18) 0.18147(15) 0.0373(4) 0.082(2) Uani 1 1 d . . . . .
H116 H 0.190416 0.179041 -0.012617 0.099 Uiso 1 1 calc R U . . .
C203 C 0.03060(18) 0.15659(15) 0.1330(4) 0.0747(17) Uani 1 1 d . U . . .
H20A H 0.045890 0.167228 0.096020 0.090 Uiso 1 1 calc R U . . .
H20B H 0.016559 0.174995 0.157547 0.090 Uiso 1 1 calc R U . . .
C32 C 0.34820(16) 0.32703(15) 0.3279(4) 0.090(2) Uani 1 1 d . . . . .
H32 H 0.326294 0.343770 0.302987 0.108 Uiso 1 1 calc R U . . .
C222 C 0.0243(2) 0.14673(16) 0.2912(4) 0.088(2) Uani 1 1 d . U . . .
H22E H -0.007889 0.153596 0.260735 0.106 Uiso 1 1 calc R U . . .
H22F H 0.044527 0.167360 0.303825 0.106 Uiso 1 1 calc R U . . .
C41 C 0.6957(2) 0.22068(16) 0.4473(5) 0.091(2) Uani 1 1 d . . . . .
C47 C 0.8497(2) 0.23813(18) 0.4761(5) 0.099(3) Uani 1 1 d . . . . .
O120 O 0.53025(17) 0.17059(14) 0.3954(6) 0.195(4) Uani 1 1 d . . . . .
N41 N 0.61179(17) 0.23743(15) 0.4237(6) 0.176(5) Uani 1 1 d . . . . .
H41A H 0.580187 0.233085 0.414294 0.211 Uiso 1 1 calc R U . . .
H41B H 0.622190 0.258525 0.428290 0.211 Uiso 1 1 calc R U . . .
C23 C 0.24556(17) 0.30070(15) 0.2655(4) 0.084(2) Uani 1 1 d . . . . .
H23 H 0.258951 0.311638 0.229471 0.101 Uiso 1 1 calc R U . . .
C50 C 0.9507(2) 0.24605(17) 0.4892(5) 0.088(2) Uani 1 1 d D . . . .
C122 C 0.41952(19) 0.20132(13) 0.2778(5) 0.092(2) Uani 1 1 d . . . . .
H122 H 0.426543 0.224868 0.278144 0.110 Uiso 1 1 calc R U . . .
C202 C -0.0115(2) 0.13383(18) 0.0931(4) 0.095(2) Uani 1 1 d D U . . .
H20C H 0.001774 0.112052 0.080132 0.114 Uiso 1 1 calc R U . . .
H20D H -0.033906 0.128971 0.125643 0.114 Uiso 1 1 calc R U . . .
C211 C 0.17517(19) 0.18535(19) 0.3226(4) 0.096(2) Uani 1 1 d D U . . .
H21C H 0.150826 0.195085 0.347489 0.115 Uiso 1 1 calc R U . . .
H21D H 0.181699 0.202579 0.287729 0.115 Uiso 1 1 calc R U . . .
C22 C 0.19627(18) 0.29368(16) 0.2513(5) 0.089(2) Uani 1 1 d . . . . .
H22 H 0.175984 0.298960 0.204922 0.106 Uiso 1 1 calc R U . . .
C323 C 0.5960(2) 0.10434(17) 0.1421(4) 0.091(2) Uani 1 1 d . . . . .
H32A H 0.572572 0.087739 0.114227 0.109 Uiso 1 1 calc R U . . .
H32B H 0.609035 0.117824 0.106427 0.109 Uiso 1 1 calc R U . . .
C43 C 0.7790(2) 0.20623(19) 0.5044(5) 0.103(3) Uani 1 1 d . . . . .
H43 H 0.801652 0.192379 0.537001 0.123 Uiso 1 1 calc R U . . .
C121 C 0.45228(18) 0.18005(14) 0.3184(5) 0.098(3) Uani 1 1 d . . . . .
C126 C 0.44120(18) 0.14561(14) 0.3165(5) 0.098(3) Uani 1 1 d . . . . .
H126 H 0.464139 0.130176 0.344160 0.117 Uiso 1 1 calc R U . . .
C232 C 0.1202(2) 0.11959(18) 0.0966(4) 0.093(2) Uani 1 1 d . U . . .
H23C H 0.099771 0.136129 0.063377 0.112 Uiso 1 1 calc R U . . .
H23D H 0.152171 0.130332 0.117666 0.112 Uiso 1 1 calc R U . . .
C212 C 0.1529(2) 0.15511(18) 0.2801(5) 0.096(2) Uani 1 1 d . U . . .
H21E H 0.142363 0.138655 0.313234 0.115 Uiso 1 1 calc R U . . .
H21F H 0.177426 0.143941 0.257691 0.115 Uiso 1 1 calc R U . . .
C51 C 0.9188(3) 0.2623(2) 0.4375(5) 0.104(3) Uani 1 1 d . . . . .
H51 H 0.930903 0.277095 0.405898 0.125 Uiso 1 1 calc R U . . .
C40 C 0.64287(19) 0.21287(16) 0.4309(5) 0.111(3) Uani 1 1 d . . . . .
B046 B 0.81761(17) 0.36136(15) 0.6867(4) 0.0578(17) Uani 1 1 d . . . . .
C322 C 0.6380(2) 0.08503(19) 0.1895(4) 0.094(2) Uani 1 1 d . . . . .
H32C H 0.628616 0.076858 0.234108 0.113 Uiso 1 1 calc R U . . .
H32D H 0.666882 0.100047 0.204365 0.113 Uiso 1 1 calc R U . . .
N42 N 1.0294(2) 0.2500(3) 0.5645(5) 0.180(5) Uani 1 1 d . . . . .
H42A H 1.061111 0.253453 0.571246 0.216 Uiso 1 1 calc R U . . .
H42B H 1.016507 0.245954 0.602170 0.216 Uiso 1 1 calc R U . . .
C333 C 0.6025(2) 0.15440(19) 0.2254(5) 0.102(2) Uani 1 1 d . . . . .
H33A H 0.627480 0.142200 0.262081 0.123 Uiso 1 1 calc R U . . .
H33B H 0.583446 0.168579 0.252372 0.123 Uiso 1 1 calc R U . . .
C42 C 0.7283(2) 0.20004(19) 0.4931(5) 0.099(2) Uani 1 1 d . . . . .
H42 H 0.716817 0.181644 0.517083 0.119 Uiso 1 1 calc R U . . .
C120 C 0.5018(2) 0.19201(18) 0.3616(7) 0.144(5) Uani 1 1 d . . . . .
B04D B 0.31589(19) 0.13733(15) 0.1753(5) 0.070(2) Uani 1 1 d . . . . .
C52 C 0.8678(2) 0.2587(2) 0.4276(5) 0.100(2) Uani 1 1 d . . . . .
H52 H 0.846005 0.269990 0.388664 0.121 Uiso 1 1 calc R U . . .
C53 C 1.0024(2) 0.25072(17) 0.5008(6) 0.097(3) Uani 1 1 d D . . . .
C45 C 0.7619(2) 0.25362(18) 0.4205(6) 0.115(3) Uani 1 1 d . . . . .
H45 H 0.773307 0.271771 0.395644 0.138 Uiso 1 1 calc R U . . .
C332 C 0.6290(2) 0.1779(2) 0.1833(5) 0.100(2) Uani 1 1 d . . . . .
H33C H 0.655798 0.165477 0.168428 0.121 Uiso 1 1 calc R U . . .
H33D H 0.605951 0.186097 0.138688 0.121 Uiso 1 1 calc R U . . .
C46 C 0.7116(2) 0.24782(17) 0.4100(6) 0.127(4) Uani 1 1 d . . . . .
H46 H 0.688656 0.261902 0.378429 0.153 Uiso 1 1 calc R U . . .
C313 C 0.5449(2) 0.10958(19) 0.2350(5) 0.101(2) Uani 1 1 d . . . . .
H31A H 0.522913 0.125457 0.252838 0.121 Uiso 1 1 calc R U . . .
H31B H 0.571182 0.103042 0.277472 0.121 Uiso 1 1 calc R U . . .
C220 C -0.0072(3) 0.1523(2) 0.4075(5) 0.112(3) Uani 1 1 d . U . . .
H22G H -0.041903 0.155278 0.383775 0.168 Uiso 1 1 calc R U . . .
H22H H 0.008958 0.174399 0.414493 0.168 Uiso 1 1 calc R U . . .
H22I H -0.004451 0.141297 0.455014 0.168 Uiso 1 1 calc R U . . .
C303 C 0.5296(2) 0.1456(2) 0.1245(5) 0.111(3) Uani 1 1 d . . . . .
H30A H 0.546426 0.156739 0.089879 0.133 Uiso 1 1 calc R U . . .
H30B H 0.507950 0.127933 0.096901 0.133 Uiso 1 1 calc R U . . .
C321 C 0.6506(2) 0.05524(18) 0.1464(6) 0.116(3) Uani 1 1 d D . . . .
H32E H 0.621198 0.040578 0.134838 0.139 Uiso 1 1 calc R U . . .
H32F H 0.654990 0.064412 0.099295 0.139 Uiso 1 1 calc R U . . .
C231 C 0.1278(3) 0.0889(2) 0.0546(5) 0.114(3) Uani 1 1 d D U . . .
H23E H 0.095863 0.077441 0.036929 0.137 Uiso 1 1 calc R U . . .
H23F H 0.149526 0.073042 0.087867 0.137 Uiso 1 1 calc R U . . .
C49 C 0.9321(2) 0.2247(2) 0.5379(6) 0.118(3) Uani 1 1 d . . . . .
H49 H 0.954137 0.213262 0.576126 0.141 Uiso 1 1 calc R U . . .
C48 C 0.8824(2) 0.2207(2) 0.5298(6) 0.123(3) Uani 1 1 d . . . . .
H48 H 0.870506 0.205815 0.561380 0.147 Uiso 1 1 calc R U . . .
C331 C 0.6498(3) 0.20762(18) 0.2304(6) 0.115(3) Uani 1 1 d D . . . .
H33E H 0.622354 0.220097 0.243259 0.138 Uiso 1 1 calc R U . . .
H33F H 0.670663 0.198793 0.276395 0.138 Uiso 1 1 calc R U . . .
C210 C 0.2219(2) 0.1792(2) 0.3788(5) 0.128(3) Uani 1 1 d D U . . .
H21G H 0.248747 0.175390 0.354265 0.192 Uiso 1 1 calc R U . . .
H21H H 0.218047 0.159159 0.407765 0.192 Uiso 1 1 calc R U . . .
H21I H 0.229341 0.198940 0.410901 0.192 Uiso 1 1 calc R U . . .
N43 N 1.0215(2) 0.2566(2) 0.4461(6) 0.166(4) Uani 1 1 d . . . . .
H43A H 1.053232 0.260063 0.453181 0.199 Uiso 1 1 calc R U . . .
H43B H 1.002856 0.257149 0.401636 0.199 Uiso 1 1 calc R U . . .
C302 C 0.4976(2) 0.1717(2) 0.1493(6) 0.129(3) Uani 1 1 d . . . . .
H30C H 0.517596 0.185741 0.188617 0.155 Uiso 1 1 calc R U . . .
H30D H 0.471852 0.160283 0.168704 0.155 Uiso 1 1 calc R U . . .
C301 C 0.4733(3) 0.1949(2) 0.0819(7) 0.150(4) Uani 1 1 d . . . . .
H30E H 0.499657 0.206367 0.063910 0.179 Uiso 1 1 calc R U . . .
H30F H 0.455257 0.180201 0.042067 0.179 Uiso 1 1 calc R U . . .
C311 C 0.4960(3) 0.0607(2) 0.2654(7) 0.145(4) Uani 1 1 d . . . . .
H31C H 0.469992 0.075061 0.277555 0.175 Uiso 1 1 calc R U . . .
H31D H 0.522656 0.058683 0.309847 0.175 Uiso 1 1 calc R U . . .
C312 C 0.5156(3) 0.0779(3) 0.2067(7) 0.164(5) Uani 1 1 d . . . . .
H31E H 0.487995 0.084201 0.165879 0.197 Uiso 1 1 calc R U . . .
H31F H 0.536875 0.061920 0.187652 0.197 Uiso 1 1 calc R U . . .
C320 C 0.6930(3) 0.0327(3) 0.1746(6) 0.153(4) Uani 1 1 d D . . . .
H32G H 0.693706 0.014626 0.139197 0.230 Uiso 1 1 calc R U . . .
H32H H 0.689847 0.022746 0.221017 0.230 Uiso 1 1 calc R U . . .
H32I H 0.723342 0.045878 0.182252 0.230 Uiso 1 1 calc R U . . .
C300 C 0.4383(4) 0.2217(3) 0.0985(9) 0.196(6) Uani 1 1 d . . . . .
H30G H 0.422681 0.233459 0.053311 0.295 Uiso 1 1 calc R U . . .
H30H H 0.456505 0.237980 0.133640 0.295 Uiso 1 1 calc R U . . .
H30I H 0.413084 0.210742 0.119095 0.295 Uiso 1 1 calc R U . . .
C230 C 0.1499(4) 0.0961(4) -0.0100(6) 0.211(6) Uani 1 1 d D U . . .
H23G H 0.134518 0.116316 -0.035597 0.316 Uiso 1 1 calc R U . . .
H23H H 0.144277 0.076692 -0.043393 0.316 Uiso 1 1 calc R U . . .
H23I H 0.185180 0.099919 0.007111 0.316 Uiso 1 1 calc R U . . .
C310 C 0.4746(4) 0.0248(3) 0.2429(9) 0.211(7) Uani 1 1 d . . . . .
H31G H 0.467902 0.022526 0.189705 0.316 Uiso 1 1 calc R U . . .
H31H H 0.444129 0.021829 0.259335 0.316 Uiso 1 1 calc R U . . .
H31I H 0.498353 0.007558 0.265612 0.316 Uiso 1 1 calc R U . . .
C330 C 0.6794(5) 0.2322(3) 0.1981(8) 0.198(6) Uani 1 1 d D . . . .
H33G H 0.660838 0.239110 0.149699 0.297 Uiso 1 1 calc R U . . .
H33H H 0.710109 0.221400 0.193742 0.297 Uiso 1 1 calc R U . . .
H33I H 0.686749 0.252110 0.229769 0.297 Uiso 1 1 calc R U . . .
C200 C -0.0819(7) 0.1321(6) -0.0221(11) 0.190(10) Uani 0.5 1 d D U P A 2
H20E H -0.069473 0.113980 -0.048532 0.284 Uiso 0.5 1 calc R U P A 2
H20F H -0.101282 0.148021 -0.057226 0.284 Uiso 0.5 1 calc R U P A 2
H20G H -0.102482 0.122400 0.008254 0.284 Uiso 0.5 1 calc R U P A 2
C201 C -0.0388(3) 0.1509(2) 0.0263(5) 0.114(3) Uani 1 1 d D U . . .
H20J H -0.015191 0.156435 -0.003902 0.136 Uiso 0.5 1 calc R U P A 2
H20K H -0.051271 0.172668 0.040974 0.136 Uiso 0.5 1 calc R U P A 2
H20H H -0.046108 0.174389 0.038997 0.136 Uiso 0.5 1 calc R U P A 1
H20I H -0.070464 0.139108 0.008906 0.136 Uiso 0.5 1 calc R U P A 1
C15 C -0.0131(6) 0.1522(5) -0.0348(9) 0.134(7) Uani 0.5 1 d D . P A 1
H15A H 0.013893 0.168588 -0.023113 0.200 Uiso 0.5 1 calc R U P A 1
H15B H -0.036188 0.159211 -0.079755 0.200 Uiso 0.5 1 calc R U P A 1
H15C H 0.000026 0.129762 -0.041797 0.200 Uiso 0.5 1 calc R U P A 1

loop_
_atom_site_aniso_label
_atom_site_aniso_U_11
_atom_site_aniso_U_22
_atom_site_aniso_U_33
_atom_site_aniso_U_23
_atom_site_aniso_U_13
_atom_site_aniso_U_12
O171 0.0386(19) 0.094(3) 0.101(3) 0.017(2) 0.023(2) -0.0283(19)
O101 0.0317(16) 0.074(2) 0.108(3) 0.012(2) 0.0220(18) -0.0066(17)
O172 0.0281(17) 0.092(3) 0.115(4) 0.035(3) 0.0158(19) -0.0136(17)
O131 0.0469(19) 0.042(2) 0.179(5) 0.007(2) 0.061(2) 0.0091(16)
O140 0.0244(16) 0.050(2) 0.160(4) -0.009(2) 0.003(2) -0.0037(15)
O132 0.052(2) 0.048(2) 0.189(5) 0.016(3) 0.077(3) 0.0087(17)
N3 0.034(2) 0.078(3) 0.096(4) 0.000(3) 0.026(2) 0.004(2)
O141 0.0240(16) 0.053(2) 0.231(6) -0.041(3) -0.011(2) -0.0047(15)
O162 0.068(2) 0.083(3) 0.117(4) -0.020(3) 0.020(2) -0.003(2)
N63 0.0215(18) 0.079(3) 0.106(4) 0.025(3) 0.021(2) -0.0082(18)
N60 0.034(2) 0.046(2) 0.170(5) 0.002(3) 0.060(3) -0.0054(18)
N61 0.0271(19) 0.049(2) 0.162(5) 0.009(3) 0.041(2) -0.0042(18)
O102 0.058(2) 0.139(4) 0.118(4) -0.045(4) 0.041(3) -0.045(3)
N4 0.038(2) 0.090(3) 0.109(4) 0.005(3) 0.026(3) 0.002(2)
N200 0.042(2) 0.064(3) 0.106(4) 0.007(3) 0.026(2) 0.007(2)
N62 0.023(2) 0.113(4) 0.125(4) 0.048(4) 0.024(2) -0.002(2)
O152 0.040(2) 0.113(4) 0.174(5) 0.046(4) 0.021(3) 0.028(2)
O111 0.076(3) 0.105(3) 0.126(4) -0.013(3) -0.003(3) 0.043(3)
C145 0.021(2) 0.048(3) 0.104(4) -0.004(3) 0.016(2) -0.0051(19)
O110 0.049(2) 0.165(5) 0.125(4) -0.033(4) 0.029(3) 0.013(3)
N23 0.0177(18) 0.054(3) 0.220(7) -0.033(4) 0.012(3) -0.0053(18)
C171 0.021(2) 0.054(3) 0.095(4) 0.014(3) 0.023(3) 0.003(2)
C144 0.018(2) 0.050(3) 0.108(4) 0.004(3) 0.017(2) 0.001(2)
C64 0.030(2) 0.050(3) 0.109(5) 0.015(3) 0.033(3) 0.003(2)
N21 0.027(2) 0.088(4) 0.170(6) -0.028(4) 0.016(3) -0.010(2)
C174 0.021(2) 0.051(3) 0.102(5) 0.011(3) 0.021(3) -0.003(2)
C67 0.028(2) 0.056(3) 0.110(5) 0.016(3) 0.026(3) 0.000(2)
C173 0.026(2) 0.061(3) 0.089(4) 0.009(3) 0.016(2) -0.012(2)
O161 0.105(3) 0.088(3) 0.176(5) -0.004(3) 0.083(4) -0.019(3)
C172 0.027(2) 0.055(3) 0.096(5) -0.003(3) 0.013(2) -0.011(2)
O151 0.044(2) 0.137(4) 0.145(5) -0.004(4) 0.006(3) 0.040(3)
C60 0.026(2) 0.047(3) 0.128(5) -0.002(3) 0.034(3) -0.001(2)
C154 0.022(2) 0.044(3) 0.109(5) 0.014(3) 0.014(3) -0.005(2)
C164 0.020(2) 0.058(3) 0.113(5) 0.017(3) 0.019(3) -0.003(2)
C146 0.021(2) 0.050(3) 0.113(5) -0.005(3) 0.016(2) -0.003(2)
C13 0.030(2) 0.076(4) 0.081(4) 0.002(3) 0.013(2) -0.005(2)
C61 0.025(2) 0.046(3) 0.134(5) 0.015(3) 0.030(3) -0.003(2)
C14 0.021(2) 0.061(3) 0.129(6) 0.006(4) 0.011(3) 0.003(2)
C170 0.018(2) 0.069(3) 0.111(5) 0.020(4) 0.016(3) -0.007(2)
C163 0.036(2) 0.055(3) 0.105(5) 0.005(3) 0.019(3) -0.008(2)
C141 0.024(2) 0.044(3) 0.119(5) -0.009(3) 0.021(3) -0.007(2)
C140 0.016(2) 0.058(3) 0.135(5) -0.021(4) -0.004(3) -0.004(2)
C176 0.023(2) 0.073(3) 0.099(4) 0.022(3) 0.012(3) -0.002(2)
C143 0.024(2) 0.047(3) 0.136(5) 0.005(3) 0.014(3) -0.003(2)
N40 0.032(2) 0.076(4) 0.226(8) -0.038(4) 0.027(3) -0.010(2)
C73 0.026(3) 0.065(3) 0.108(5) 0.024(3) 0.015(3) -0.006(2)
N20 0.028(2) 0.114(4) 0.151(5) -0.029(4) 0.026(3) -0.018(2)
C62 0.029(2) 0.051(3) 0.135(5) 0.004(3) 0.036(3) -0.007(2)
C8 0.027(2) 0.061(3) 0.104(5) 0.005(3) 0.017(3) 0.007(2)
C104 0.031(3) 0.047(3) 0.154(7) -0.009(4) 0.041(3) 0.003(2)
C63 0.030(2) 0.055(3) 0.131(5) 0.001(3) 0.037(3) 0.000(2)
N22 0.0171(18) 0.054(3) 0.227(7) -0.029(4) 0.013(3) -0.0018(18)
C131 0.028(2) 0.045(3) 0.158(6) -0.016(3) 0.046(3) -0.001(2)
C9 0.038(3) 0.075(3) 0.086(4) 0.004(3) 0.027(3) 0.003(3)
N300 0.033(2) 0.117(4) 0.140(5) 0.002(4) 0.024(3) 0.004(3)
C156 0.028(2) 0.069(3) 0.101(5) 0.018(3) -0.005(3) 0.001(2)
C151 0.027(2) 0.052(3) 0.134(6) 0.002(4) 0.016(3) 0.000(2)
C175 0.021(2) 0.069(3) 0.105(5) 0.006(4) 0.010(2) -0.007(2)
C132 0.040(3) 0.041(3) 0.159(6) -0.008(3) 0.044(3) -0.004(2)
C165 0.035(2) 0.063(3) 0.114(5) 0.009(3) 0.030(3) -0.003(2)
C70 0.028(3) 0.068(3) 0.110(5) 0.028(3) 0.031(3) 0.000(2)
C5 0.035(3) 0.064(3) 0.106(5) 0.010(3) 0.022(3) -0.001(2)
C166 0.036(3) 0.071(4) 0.110(5) -0.001(4) 0.015(3) -0.004(2)
N2 0.048(3) 0.126(5) 0.117(5) 0.020(4) 0.029(3) 0.005(3)
C153 0.023(2) 0.078(4) 0.109(5) -0.001(4) 0.014(3) 0.003(2)
C102 0.032(2) 0.059(3) 0.110(5) -0.013(3) 0.028(3) -0.001(2)
C11 0.036(3) 0.061(3) 0.100(5) 0.009(3) 0.022(3) 0.001(2)
C103 0.033(2) 0.059(3) 0.131(5) -0.008(3) 0.034(3) -0.002(2)
C155 0.029(2) 0.052(3) 0.112(5) 0.012(3) 0.013(3) 0.000(2)
C161 0.024(2) 0.071(4) 0.106(5) -0.005(3) 0.012(3) -0.007(2)
C142 0.026(2) 0.040(3) 0.133(5) -0.007(3) 0.003(3) -0.005(2)
C114 0.039(3) 0.057(3) 0.150(7) -0.024(4) 0.049(4) -0.013(3)
O121 0.036(2) 0.062(3) 0.373(10) -0.047(4) 0.031(3) -0.0076(19)
C12 0.039(3) 0.072(4) 0.104(5) 0.008(4) 0.016(3) -0.004(3)
C136 0.038(3) 0.048(3) 0.159(6) 0.000(4) 0.048(3) 0.004(2)
C111 0.039(3) 0.065(3) 0.117(6) -0.014(4) 0.036(3) -0.007(3)
C134 0.037(3) 0.048(3) 0.162(6) -0.005(4) 0.060(3) -0.004(2)
C68 0.020(2) 0.069(3) 0.117(5) 0.011(3) 0.019(3) 0.000(2)
C101 0.024(2) 0.060(3) 0.141(6) -0.006(4) 0.023(3) 0.002(2)
C124 0.034(3) 0.044(3) 0.180(7) -0.026(4) 0.052(3) -0.009(2)
C72 0.034(3) 0.089(4) 0.114(5) 0.014(4) 0.031(3) -0.013(3)
C21 0.022(3) 0.073(4) 0.159(7) -0.037(4) 0.018(4) -0.001(3)
C162 0.028(2) 0.073(4) 0.110(5) 0.024(4) 0.022(3) -0.009(2)
C65 0.035(2) 0.051(3) 0.133(5) 0.014(3) 0.037(3) -0.002(2)
C112 0.047(3) 0.059(3) 0.136(6) -0.005(4) 0.041(4) 0.009(3)
C69 0.030(3) 0.064(3) 0.116(5) 0.009(3) 0.032(3) -0.008(2)
C133 0.042(3) 0.046(3) 0.162(6) -0.016(4) 0.060(3) -0.003(2)
C2 0.037(3) 0.076(4) 0.102(5) 0.007(4) 0.026(3) 0.003(2)
C135 0.046(3) 0.044(3) 0.180(7) -0.002(4) 0.061(4) 0.007(2)
C27 0.021(2) 0.061(3) 0.151(6) -0.024(4) 0.012(3) -0.003(2)
C4 0.046(3) 0.078(4) 0.095(5) 0.013(4) 0.024(3) -0.002(3)
C1 0.031(3) 0.081(4) 0.095(5) 0.032(4) 0.011(3) 0.001(2)
C152 0.028(2) 0.068(3) 0.118(5) -0.011(4) 0.019(3) 0.011(2)
C10 0.042(3) 0.068(3) 0.099(5) 0.002(4) 0.019(3) -0.007(2)
C223 0.049(3) 0.069(4) 0.127(6) 0.013(4) 0.038(3) 0.001(3)
C160 0.044(3) 0.087(5) 0.106(5) -0.006(4) 0.023(3) -0.015(3)
C24 0.026(3) 0.059(3) 0.152(6) -0.021(4) 0.029(4) -0.003(2)
C66 0.035(2) 0.053(3) 0.125(5) 0.006(3) 0.037(3) -0.002(2)
C113 0.043(3) 0.062(3) 0.120(5) 0.005(4) 0.030(3) 0.013(3)
C130 0.029(2) 0.049(3) 0.164(6) -0.016(4) 0.043(3) -0.001(2)
C3 0.045(3) 0.079(4) 0.099(5) 0.017(4) 0.028(3) 0.006(3)
C28 0.023(2) 0.062(3) 0.184(7) -0.022(4) 0.011(3) -0.002(2)
C20 0.026(3) 0.070(4) 0.147(7) -0.026(4) 0.017(4) -0.013(2)
C233 0.052(3) 0.071(4) 0.132(6) -0.006(4) 0.037(3) 0.004(3)
C221 0.046(3) 0.079(4) 0.119(5) 0.011(4) 0.024(3) 0.003(3)
C6 0.039(3) 0.076(4) 0.101(5) 0.018(3) 0.025(3) 0.004(2)
C150 0.025(3) 0.072(4) 0.154(7) -0.005(5) 0.014(4) -0.001(3)
C106 0.035(3) 0.081(4) 0.143(6) -0.004(4) 0.032(3) -0.005(3)
C7 0.036(3) 0.086(4) 0.094(5) 0.003(4) 0.017(3) 0.000(3)
C213 0.043(3) 0.063(3) 0.149(6) 0.004(4) 0.033(3) -0.004(3)
C100 0.019(2) 0.076(4) 0.134(6) -0.007(4) 0.021(3) -0.008(2)
C71 0.024(2) 0.101(5) 0.115(6) 0.035(4) 0.011(3) -0.009(3)
N1 0.054(3) 0.131(5) 0.120(5) 0.019(4) 0.042(3) 0.001(3)
C115 0.040(3) 0.061(4) 0.158(7) -0.024(4) 0.046(4) -0.013(3)
C125 0.036(3) 0.044(3) 0.163(7) -0.016(4) 0.027(3) -0.006(2)
C30 0.025(2) 0.054(3) 0.179(7) -0.038(4) 0.010(3) -0.004(2)
C29 0.024(2) 0.052(3) 0.172(7) -0.014(4) 0.005(3) -0.002(2)
C44 0.037(3) 0.092(5) 0.185(8) -0.070(5) 0.041(4) -0.018(3)
C123 0.046(3) 0.057(3) 0.174(7) -0.025(4) 0.040(4) -0.004(3)
C25 0.025(3) 0.088(4) 0.146(6) -0.030(5) -0.001(3) -0.002(3)
C105 0.028(3) 0.074(4) 0.148(7) -0.024(4) 0.028(3) -0.014(2)
C33 0.019(2) 0.064(4) 0.189(8) -0.025(4) 0.015(3) -0.005(2)
C26 0.030(3) 0.093(4) 0.127(6) -0.027(4) 0.022(3) -0.011(3)
C31 0.026(2) 0.056(3) 0.209(8) -0.012(4) 0.023(4) 0.004(2)
C110 0.044(3) 0.103(5) 0.132(7) -0.008(5) 0.044(4) 0.001(3)
C116 0.034(3) 0.075(4) 0.150(6) -0.010(4) 0.045(3) -0.006(3)
C203 0.041(3) 0.070(3) 0.113(5) 0.009(4) 0.017(3) -0.001(3)
C32 0.019(2) 0.066(4) 0.180(7) -0.020(4) 0.016(3) 0.001(2)
C222 0.065(3) 0.075(4) 0.135(6) 0.019(4) 0.043(4) 0.016(3)
C41 0.041(3) 0.062(4) 0.175(7) -0.043(4) 0.034(4) -0.006(3)
C47 0.040(3) 0.087(4) 0.183(8) -0.064(5) 0.051(4) -0.019(3)
O120 0.040(2) 0.082(3) 0.429(13) 0.010(5) -0.014(4) -0.010(3)
N41 0.027(2) 0.077(4) 0.415(14) -0.065(6) 0.035(4) -0.006(2)
C23 0.021(2) 0.075(4) 0.151(6) -0.005(4) 0.008(3) 0.003(2)
C50 0.057(4) 0.067(4) 0.147(7) -0.024(4) 0.039(4) -0.018(3)
C122 0.047(3) 0.038(3) 0.199(8) -0.027(4) 0.048(4) -0.010(3)
C202 0.046(3) 0.092(4) 0.145(7) 0.016(5) 0.017(4) 0.006(3)
C211 0.051(3) 0.106(5) 0.131(6) -0.011(5) 0.024(4) 0.003(3)
C22 0.027(3) 0.077(4) 0.162(7) -0.030(4) 0.023(4) -0.008(3)
C323 0.046(3) 0.079(4) 0.145(7) -0.006(4) 0.016(4) -0.001(3)
C43 0.037(3) 0.101(5) 0.172(8) -0.026(5) 0.029(4) -0.015(3)
C121 0.031(3) 0.054(3) 0.215(9) -0.039(4) 0.041(4) -0.011(3)
C126 0.029(3) 0.056(3) 0.216(9) -0.010(4) 0.043(4) 0.002(2)
C232 0.068(4) 0.089(4) 0.132(6) -0.012(4) 0.045(4) -0.002(3)
C212 0.051(3) 0.088(4) 0.144(7) 0.016(5) 0.013(4) 0.003(3)
C51 0.063(4) 0.097(5) 0.168(8) -0.041(6) 0.056(5) -0.024(4)
C40 0.034(3) 0.065(4) 0.236(10) -0.048(5) 0.038(4) -0.010(3)
B046 0.020(2) 0.055(3) 0.099(5) 0.003(3) 0.015(3) -0.002(2)
C322 0.049(3) 0.109(5) 0.126(6) 0.007(5) 0.021(4) 0.010(3)
N42 0.053(4) 0.285(12) 0.190(8) 0.075(8) 0.005(5) -0.068(5)
C333 0.056(4) 0.103(5) 0.151(7) -0.009(5) 0.031(4) 0.013(4)
C42 0.043(3) 0.100(5) 0.159(7) -0.025(5) 0.032(4) -0.007(3)
C120 0.041(3) 0.055(4) 0.339(14) -0.052(6) 0.050(6) -0.016(3)
B04D 0.034(3) 0.048(3) 0.139(7) -0.008(4) 0.041(3) 0.000(2)
C52 0.048(3) 0.115(5) 0.149(7) -0.037(5) 0.045(4) -0.020(4)
C53 0.046(4) 0.084(4) 0.176(8) -0.018(5) 0.054(5) -0.019(3)
C45 0.046(4) 0.072(4) 0.231(10) -0.017(5) 0.038(5) -0.010(3)
C332 0.064(4) 0.117(6) 0.124(6) -0.009(5) 0.029(4) -0.010(4)
C46 0.046(3) 0.063(4) 0.274(12) -0.020(6) 0.039(5) -0.004(3)
C313 0.050(3) 0.103(5) 0.154(7) -0.002(5) 0.033(4) -0.006(3)
C220 0.086(5) 0.129(6) 0.131(7) 0.002(6) 0.046(5) 0.025(5)
C303 0.054(4) 0.120(6) 0.161(8) 0.001(6) 0.027(4) 0.009(4)
C321 0.060(4) 0.086(5) 0.206(10) 0.031(6) 0.039(5) 0.004(4)
C231 0.082(4) 0.129(6) 0.151(7) -0.033(6) 0.068(5) -0.010(4)
C49 0.048(4) 0.119(6) 0.190(9) -0.016(6) 0.035(4) -0.025(4)
C48 0.044(4) 0.108(6) 0.224(10) -0.005(6) 0.046(5) -0.019(4)
C331 0.074(4) 0.073(4) 0.205(10) 0.010(6) 0.046(5) 0.004(4)
C210 0.087(5) 0.135(7) 0.158(8) -0.013(6) 0.019(5) 0.013(5)
N43 0.043(3) 0.206(9) 0.250(10) 0.060(8) 0.038(5) -0.015(4)
C302 0.050(4) 0.111(6) 0.224(11) -0.003(7) 0.025(5) 0.019(4)
C301 0.058(4) 0.113(6) 0.276(14) 0.026(8) 0.034(6) 0.017(4)
C311 0.106(6) 0.113(7) 0.239(12) 0.028(7) 0.085(7) 0.002(5)
C312 0.074(5) 0.213(11) 0.210(11) 0.039(9) 0.040(6) -0.051(6)
C320 0.101(6) 0.164(9) 0.194(11) -0.014(8) 0.031(6) 0.003(6)
C300 0.103(7) 0.190(11) 0.310(18) 0.023(12) 0.077(9) 0.025(7)
C230 0.154(9) 0.251(15) 0.266(15) -0.070(13) 0.127(10) -0.087(10)
C310 0.136(9) 0.144(10) 0.37(2) 0.072(12) 0.106(11) 0.022(8)
C330 0.204(13) 0.137(9) 0.266(17) -0.009(10) 0.081(12) 0.007(9)
C200 0.167(19) 0.23(2) 0.19(2) -0.07(2) 0.061(17) -0.088(19)
C201 0.073(4) 0.129(6) 0.131(7) 0.012(6) 0.006(5) 0.010(4)
C15 0.123(13) 0.138(15) 0.147(16) 0.011(13) 0.047(12) 0.064(12)

loop_
_atom_type_symbol
_atom_type_description
_atom_type_scat_dispersion_real
_atom_type_scat_dispersion_imag
_atom_type_scat_source
C C 0.0181 0.0091 'International Tables Vol C Tables 4.2.6.8 and 6.1.1.4'
H H 0.0000 0.0000 'International Tables Vol C Tables 4.2.6.8 and 6.1.1.4'
B B 0.0090 0.0039 'International Tables Vol C Tables 4.2.6.8 and 6.1.1.4'
N N 0.0311 0.0180 'International Tables Vol C Tables 4.2.6.8 and 6.1.1.4'
O O 0.0492 0.0322 'International Tables Vol C Tables 4.2.6.8 and 6.1.1.4'

loop_
_exptl_crystal_face_index_h
_exptl_crystal_face_index_k
_exptl_crystal_face_index_l
_exptl_crystal_face_perp_dist
-2 -3 -11 0.0094
2 2 12 0.0466
1 26 -1 0.0478
0 -26 1 0.0415
18 -1 -3 0.4348
-18 -6 2 0.4179

loop_
_geom_angle_atom_site_label_1
_geom_angle_atom_site_label_2
_geom_angle_atom_site_label_3
_geom_angle
_geom_angle_site_symmetry_1
_geom_angle_site_symmetry_3
_geom_angle_publ_flag
H3A N3 H3B 120.0 . . ?
C14 N3 H3A 120.0 . . ?
C14 N3 H3B 120.0 . . ?
H63A N63 H63B 120.0 . . ?
C73 N63 H63A 120.0 . . ?
C73 N63 H63B 120.0 . . ?
H60A N60 H60B 120.0 . . ?
C60 N60 H60A 120.0 . . ?
C60 N60 H60B 120.0 . . ?
H61A N61 H61B 120.0 . . ?
C60 N61 H61A 120.0 . . ?
C60 N61 H61B 120.0 . . ?
H4A N4 H4B 120.0 . . ?
C14 N4 H4A 120.0 . . ?
C14 N4 H4B 120.0 . . ?
C233 N200 C223 105.7(4) . . ?
C233 N200 C203 112.8(5) . . ?
C213 N200 C223 112.4(5) . . ?
C213 N200 C233 110.2(4) . . ?
C213 N200 C203 105.7(4) . . ?
C203 N200 C223 110.1(4) . . ?
H62A N62 H62B 120.0 . . ?
C73 N62 H62A 120.0 . . ?
C73 N62 H62B 120.0 . . ?
C144 C145 H145 118.4 . . ?
C146 C145 H145 118.4 . . ?
C146 C145 C144 123.2(5) . . ?
H23J N23 H23K 120.0 . . ?
C33 N23 H23J 120.0 . . ?
C33 N23 H23K 120.0 . . ?
C172 C171 C170 119.5(5) . . ?
C176 C171 C172 117.3(4) . . ?
C176 C171 C170 123.2(6) . . ?
C145 C144 B046 120.8(4) . . ?
C143 C144 C145 115.8(4) . . ?
C143 C144 B046 122.5(5) . . ?
C63 C64 C67 120.8(5) . . ?
C63 C64 C65 118.7(4) . . ?
C65 C64 C67 120.5(5) . . ?
H21J N21 H21K 120.0 . . ?
C20 N21 H21J 120.0 . . ?
C20 N21 H21K 120.0 . . ?
C173 C174 C175 114.4(4) . . ?
C173 C174 B046 118.9(5) . . ?
C175 C174 B046 126.4(5) . . ?
C68 C67 C64 121.3(5) . . ?
C68 C67 C72 118.0(5) . . ?
C72 C67 C64 120.7(6) . . ?
C174 C173 H173 118.9 . . ?
C172 C173 C174 122.3(6) . . ?
C172 C173 H173 118.9 . . ?
C171 C172 H172 119.0 . . ?
C173 C172 C171 121.9(5) . . ?
C173 C172 H172 119.0 . . ?
N60 C60 N61 120.0(4) . . ?
N60 C60 C61 121.3(4) . . ?
N61 C60 C61 118.5(4) . . ?
C153 C154 B046 118.7(5) . . ?
C155 C154 C153 114.9(5) . . ?
C155 C154 B046 125.9(5) . . ?
C163 C164 C165 115.3(5) . . ?
C163 C164 B046 122.9(5) . . ?
C165 C164 B046 121.3(5) . . ?
C145 C146 H146 120.1 . . ?
C145 C146 C141 119.7(5) . . ?
C141 C146 H146 120.1 . . ?
C8 C13 H13 118.9 . . ?
C12 C13 H13 118.8 . . ?
C12 C13 C8 122.3(5) . . ?
C62 C61 C60 119.8(5) . . ?
C66 C61 C60 121.0(5) . . ?
C66 C61 C62 119.2(4) . . ?
N3 C14 N4 121.1(5) . . ?
N3 C14 C11 121.1(5) . . ?
N4 C14 C11 117.9(7) . . ?
O171 C170 O172 121.4(4) . . ?
O171 C170 C171 120.4(6) . . ?
O172 C170 C171 118.1(5) . . ?
C164 C163 H163 118.6 . . ?
C164 C163 C162 122.9(5) . . ?
C162 C163 H163 118.6 . . ?
C146 C141 C140 120.0(4) . . ?
C142 C141 C146 117.7(4) . . ?
C142 C141 C140 122.4(4) . . ?
O140 C140 O141 122.6(4) . . ?
O140 C140 C141 118.7(5) . . ?
O141 C140 C141 118.5(5) . . ?
C171 C176 H176 119.6 . . ?
C171 C176 C175 120.8(6) . . ?
C175 C176 H176 119.6 . . ?
C144 C143 H143 119.0 . . ?
C144 C143 C142 121.9(5) . . ?
C142 C143 H143 119.0 . . ?
H40A N40 H40B 120.0 . . ?
C40 N40 H40A 120.0 . . ?
C40 N40 H40B 120.0 . . ?
N63 C73 N62 119.8(4) . . ?
N63 C73 C70 119.5(5) . . ?
N62 C73 C70 120.7(6) . . ?
H20L N20 H20M 120.0 . . ?
C20 N20 H20L 120.0 . . ?
C20 N20 H20M 120.0 . . ?
C61 C62 H62 119.8 . . ?
C63 C62 C61 120.3(5) . . ?
C63 C62 H62 119.8 . . ?
C13 C8 C9 117.9(4) . . ?
C13 C8 C5 120.9(5) . . ?
C9 C8 C5 121.1(6) . . ?
C103 C104 C105 114.1(5) . . ?
C103 C104 B04D 123.8(7) . . ?
C105 C104 B04D 121.7(5) . . ?
C64 C63 H63 119.5 . . ?
C62 C63 C64 121.0(5) . . ?
C62 C63 H63 119.5 . . ?
H22J N22 H22K 120.0 . . ?
C33 N22 H22J 120.0 . . ?
C33 N22 H22K 120.0 . . ?
C132 C131 C136 118.4(5) . . ?
C132 C131 C130 122.2(5) . . ?
C136 C131 C130 119.3(6) . . ?
C8 C9 H9 119.5 . . ?
C10 C9 C8 120.9(6) . . ?
C10 C9 H9 119.5 . . ?
C333 N300 C323 110.1(4) . . ?
C313 N300 C323 111.8(6) . . ?
C313 N300 C333 107.3(6) . . ?
C313 N300 C303 111.0(5) . . ?
C303 N300 C323 106.8(6) . . ?
C303 N300 C333 109.8(6) . . ?
C151 C156 H156 119.0 . . ?
C151 C156 C155 121.9(6) . . ?
C155 C156 H156 119.0 . . ?
C156 C151 C150 123.3(7) . . ?
C152 C151 C156 115.3(4) . . ?
C152 C151 C150 121.2(7) . . ?
C174 C175 H175 118.4 . . ?
C176 C175 C174 123.2(5) . . ?
C176 C175 H175 118.4 . . ?
C131 C132 H132 119.4 . . ?
C133 C132 C131 121.2(5) . . ?
C133 C132 H132 119.4 . . ?
C164 C165 H165 118.8 . . ?
C166 C165 C164 122.3(5) . . ?
C166 C165 H165 118.8 . . ?
C69 C70 C73 119.8(6) . . ?
C71 C70 C73 120.7(6) . . ?
C71 C70 C69 119.5(5) . . ?
C4 C5 C8 119.3(5) . . ?
C6 C5 C8 121.4(6) . . ?
C6 C5 C4 119.2(5) . . ?
C165 C166 H166 119.7 . . ?
C165 C166 C161 120.6(5) . . ?
C161 C166 H166 119.7 . . ?
H2A N2 H2B 120.0 . . ?
C1 N2 H2A 120.0 . . ?
C1 N2 H2B 120.0 . . ?
C154 C153 H153 119.6 . . ?
C152 C153 C154 120.9(6) . . ?
C152 C153 H153 119.6 . . ?
C103 C102 H102 120.1 . . ?
C103 C102 C101 119.7(5) . . ?
C101 C102 H102 120.1 . . ?
C12 C11 C14 120.4(6) . . ?
C12 C11 C10 119.2(5) . . ?
C10 C11 C14 120.4(5) . . ?
C104 C103 H103 117.9 . . ?
C102 C103 C104 124.2(7) . . ?
C102 C103 H103 117.9 . . ?
C154 C155 C156 123.5(6) . . ?
C154 C155 H155 118.2 . . ?
C156 C155 H155 118.2 . . ?
C166 C161 C160 119.1(5) . . ?
C162 C161 C166 118.2(5) . . ?
C162 C161 C160 122.7(5) . . ?
C141 C142 C143 121.7(5) . . ?
C141 C142 H142 119.2 . . ?
C143 C142 H142 119.2 . . ?
C113 C114 B04D 122.4(7) . . ?
C115 C114 C113 114.6(6) . . ?
C115 C114 B04D 122.2(5) . . ?
C13 C12 C11 120.0(6) . . ?
C13 C12 H12 120.0 . . ?
C11 C12 H12 120.0 . . ?
C131 C136 H136 120.7 . . ?
C131 C136 C135 118.6(6) . . ?
C135 C136 H136 120.7 . . ?
C112 C111 C110 119.8(6) . . ?
C116 C111 C112 118.2(6) . . ?
C116 C111 C110 122.0(7) . . ?
C133 C134 B04D 122.8(6) . . ?
C135 C134 C133 115.3(5) . . ?
C135 C134 B04D 121.2(5) . . ?
C67 C68 H68 118.6 . . ?
C67 C68 C69 122.8(6) . . ?
C69 C68 H68 118.6 . . ?
C102 C101 C100 122.1(6) . . ?
C106 C101 C102 118.4(6) . . ?
C106 C101 C100 119.4(7) . . ?
C125 C124 C123 116.0(5) . . ?
C125 C124 B04D 119.9(4) . . ?
C123 C124 B04D 123.7(6) . . ?
C67 C72 H72 120.1 . . ?
C71 C72 C67 119.7(6) . . ?
C71 C72 H72 120.1 . . ?
C26 C21 C20 117.9(7) . . ?
C22 C21 C20 120.1(7) . . ?
C22 C21 C26 121.8(5) . . ?
C163 C162 H162 119.7 . . ?
C161 C162 C163 120.6(5) . . ?
C161 C162 H162 119.7 . . ?
C64 C65 H65 120.3 . . ?
C66 C65 C64 119.3(5) . . ?
C66 C65 H65 120.3 . . ?
C111 C112 H112 120.3 . . ?
C113 C112 C111 119.3(6) . . ?
C113 C112 H112 120.3 . . ?
C70 C69 C68 119.2(6) . . ?
C70 C69 H69 120.4 . . ?
C68 C69 H69 120.4 . . ?
C132 C133 C134 122.8(6) . . ?
C132 C133 H133 118.6 . . ?
C134 C133 H133 118.6 . . ?
C3 C2 C1 118.7(6) . . ?
C7 C2 C1 122.3(5) . . ?
C7 C2 C3 119.0(5) . . ?
C136 C135 H135 118.3 . . ?
C134 C135 C136 123.5(5) . . ?
C134 C135 H135 118.3 . . ?
C28 C27 C24 119.4(5) . . ?
C32 C27 C24 120.5(5) . . ?
C32 C27 C28 120.1(4) . . ?
C5 C4 H4 120.5 . . ?
C3 C4 C5 119.1(6) . . ?
C3 C4 H4 120.5 . . ?
N2 C1 C2 119.3(5) . . ?
N1 C1 N2 120.2(5) . . ?
N1 C1 C2 120.5(6) . . ?
C151 C152 C153 123.2(6) . . ?
C151 C152 H152 118.4 . . ?
C153 C152 H152 118.4 . . ?
C9 C10 C11 119.6(5) . . ?
C9 C10 H10 120.2 . . ?
C11 C10 H10 120.2 . . ?
N200 C223 H22A 108.3 . . ?
N200 C223 H22B 108.3 . . ?
H22A C223 H22B 107.4 . . ?
C222 C223 N200 116.1(5) . . ?
C222 C223 H22A 108.3 . . ?
C222 C223 H22B 108.3 . . ?
O162 C160 C161 118.7(6) . . ?
O161 C160 O162 123.9(6) . . ?
O161 C160 C161 117.3(6) . . ?
C25 C24 C27 119.6(6) . . ?
C23 C24 C27 121.7(6) . . ?
C23 C24 C25 118.7(5) . . ?
C61 C66 C65 121.4(5) . . ?
C61 C66 H66 119.3 . . ?
C65 C66 H66 119.3 . . ?
C114 C113 H113 117.8 . . ?
C112 C113 C114 124.5(7) . . ?
C112 C113 H113 117.8 . . ?
O131 C130 C131 118.1(6) . . ?
O132 C130 O131 123.0(5) . . ?
O132 C130 C131 118.8(5) . . ?
C2 C3 H3 119.7 . . ?
C4 C3 C2 120.5(6) . . ?
C4 C3 H3 119.7 . . ?
C27 C28 H28 120.5 . . ?
C27 C28 C29 119.0(6) . . ?
C29 C28 H28 120.5 . . ?
N21 C20 C21 119.4(7) . . ?
N20 C20 N21 119.2(5) . . ?
N20 C20 C21 121.4(7) . . ?
N200 C233 H23A 108.2 . . ?
N200 C233 H23B 108.2 . . ?
H23A C233 H23B 107.3 . . ?
C232 C233 N200 116.4(5) . . ?
C232 C233 H23A 108.2 . . ?
C232 C233 H23B 108.2 . . ?
H22C C221 H22D 107.5 . . ?
C222 C221 H22C 108.5 . . ?
C222 C221 H22D 108.5 . . ?
C222 C221 C220 115.2(6) . . ?
C220 C221 H22C 108.5 . . ?
C220 C221 H22D 108.5 . . ?
C5 C6 H6 119.5 . . ?
C7 C6 C5 121.0(6) . . ?
C7 C6 H6 119.5 . . ?
O152 C150 C151 120.5(7) . . ?
O151 C150 O152 119.1(5) . . ?
O151 C150 C151 120.4(8) . . ?
C101 C106 H106 119.7 . . ?
C105 C106 C101 120.5(7) . . ?
C105 C106 H106 119.7 . . ?
C2 C7 H7 119.4 . . ?
C6 C7 C2 121.1(6) . . ?
C6 C7 H7 119.4 . . ?
N200 C213 H21A 108.2 . . ?
N200 C213 H21B 108.2 . . ?
N200 C213 C212 116.3(5) . . ?
H21A C213 H21B 107.4 . . ?
C212 C213 H21A 108.2 . . ?
C212 C213 H21B 108.2 . . ?
O101 C100 C101 118.7(7) . . ?
O102 C100 O101 121.9(5) . . ?
O102 C100 C101 119.4(6) . . ?
C70 C71 C72 120.7(6) . . ?
C70 C71 H71 119.6 . . ?
C72 C71 H71 119.6 . . ?
C1 N1 H1A 120.0 . . ?
C1 N1 H1B 120.0 . . ?
H1A N1 H1B 120.0 . . ?
C114 C115 H115 118.8 . . ?
C116 C115 C114 122.5(6) . . ?
C116 C115 H115 118.8 . . ?
C124 C125 H125 118.6 . . ?
C126 C125 C124 122.7(5) . . ?
C126 C125 H125 118.6 . . ?
C29 C30 C33 121.5(5) . . ?
C29 C30 C31 119.7(4) . . ?
C31 C30 C33 118.8(6) . . ?
C28 C29 H29 119.6 . . ?
C30 C29 C28 120.9(5) . . ?
C30 C29 H29 119.6 . . ?
C43 C44 C47 119.9(8) . . ?
C43 C44 C45 119.8(5) . . ?
C45 C44 C47 120.2(8) . . ?
C124 C123 H123 119.5 . . ?
C122 C123 C124 121.0(6) . . ?
C122 C123 H123 119.5 . . ?
C24 C25 H25 119.2 . . ?
C26 C25 C24 121.6(7) . . ?
C26 C25 H25 119.2 . . ?
C104 C105 H105 118.6 . . ?
C106 C105 C104 122.8(6) . . ?
C106 C105 H105 118.6 . . ?
N23 C33 N22 119.7(4) . . ?
N23 C33 C30 119.5(5) . . ?
N22 C33 C30 120.7(5) . . ?
C21 C26 C25 117.2(7) . . ?
C21 C26 H26 121.4 . . ?
C25 C26 H26 121.4 . . ?
C30 C31 H31 120.6 . . ?
C30 C31 C32 118.8(6) . . ?
C32 C31 H31 120.6 . . ?
O111 C110 O110 121.4(6) . . ?
O111 C110 C111 119.9(8) . . ?
O110 C110 C111 118.7(7) . . ?
C111 C116 C115 120.9(7) . . ?
C111 C116 H116 119.6 . . ?
C115 C116 H116 119.6 . . ?
N200 C203 H20A 108.3 . . ?
N200 C203 H20B 108.3 . . ?
N200 C203 C202 116.0(5) . . ?
H20A C203 H20B 107.4 . . ?
C202 C203 H20A 108.3 . . ?
C202 C203 H20B 108.3 . . ?
C27 C32 C31 121.4(6) . . ?
C27 C32 H32 119.3 . . ?
C31 C32 H32 119.3 . . ?
C223 C222 C221 110.7(5) . . ?
C223 C222 H22E 109.5 . . ?
C223 C222 H22F 109.5 . . ?
C221 C222 H22E 109.5 . . ?
C221 C222 H22F 109.5 . . ?
H22E C222 H22F 108.1 . . ?
C42 C41 C40 120.1(7) . . ?
C42 C41 C46 121.5(6) . . ?
C46 C41 C40 118.2(7) . . ?
C52 C47 C44 121.2(8) . . ?
C48 C47 C44 119.6(8) . . ?
C48 C47 C52 119.0(6) . . ?
H41A N41 H41B 120.0 . . ?
C40 N41 H41A 120.0 . . ?
C40 N41 H41B 120.0 . . ?
C24 C23 H23 119.8 . . ?
C22 C23 C24 120.4(7) . . ?
C22 C23 H23 119.8 . . ?
C51 C50 C53 122.8(8) . . ?
C51 C50 C49 118.1(6) . . ?
C53 C50 C49 119.0(8) . . ?
C123 C122 H122 119.5 . . ?
C121 C122 C123 120.9(5) . . ?
C121 C122 H122 119.5 . . ?
C203 C202 H20C 109.7 . . ?
C203 C202 H20D 109.7 . . ?
H20C C202 H20D 108.2 . . ?
C201 C202 C203 109.8(6) . . ?
C201 C202 H20C 109.7 . . ?
C201 C202 H20D 109.7 . . ?
H21C C211 H21D 107.4 . . ?
C212 C211 H21C 108.3 . . ?
C212 C211 H21D 108.3 . . ?
C212 C211 C210 116.0(6) . . ?
C210 C211 H21C 108.3 . . ?
C210 C211 H21D 108.3 . . ?
C21 C22 H22 119.9 . . ?
C23 C22 C21 120.3(7) . . ?
C23 C22 H22 119.9 . . ?
N300 C323 H32A 108.3 . . ?
N300 C323 H32B 108.3 . . ?
H32A C323 H32B 107.4 . . ?
C322 C323 N300 116.1(6) . . ?
C322 C323 H32A 108.3 . . ?
C322 C323 H32B 108.3 . . ?
C44 C43 H43 120.1 . . ?
C44 C43 C42 119.8(8) . . ?
C42 C43 H43 120.1 . . ?
C122 C121 C126 118.4(6) . . ?
C122 C121 C120 122.2(6) . . ?
C126 C121 C120 119.3(6) . . ?
C125 C126 C121 121.0(6) . . ?
C125 C126 H126 119.5 . . ?
C121 C126 H126 119.5 . . ?
C233 C232 H23C 109.5 . . ?
C233 C232 H23D 109.5 . . ?
H23C C232 H23D 108.1 . . ?
C231 C232 C233 110.6(6) . . ?
C231 C232 H23C 109.5 . . ?
C231 C232 H23D 109.5 . . ?
C213 C212 H21E 109.7 . . ?
C213 C212 H21F 109.7 . . ?
C211 C212 C213 109.8(5) . . ?
C211 C212 H21E 109.7 . . ?
C211 C212 H21F 109.7 . . ?
H21E C212 H21F 108.2 . . ?
C50 C51 H51 118.5 . . ?
C50 C51 C52 122.9(8) . . ?
C52 C51 H51 118.5 . . ?
N40 C40 C41 118.7(5) . . ?
N41 C40 N40 122.1(5) . . ?
N41 C40 C41 119.2(5) . . ?
C174 B046 C144 114.7(5) . . ?
C174 B046 C154 101.4(3) . . ?
C154 B046 C144 112.1(4) . . ?
C164 B046 C144 102.7(4) . . ?
C164 B046 C174 111.2(5) . . ?
C164 B046 C154 115.2(5) . . ?
C323 C322 H32C 109.9 . . ?
C323 C322 H32D 109.9 . . ?
C323 C322 C321 108.7(6) . . ?
H32C C322 H32D 108.3 . . ?
C321 C322 H32C 109.9 . . ?
C321 C322 H32D 109.9 . . ?
H42A N42 H42B 120.0 . . ?
C53 N42 H42A 120.0 . . ?
C53 N42 H42B 120.0 . . ?
N300 C333 H33A 107.9 . . ?
N300 C333 H33B 107.9 . . ?
N300 C333 C332 117.8(7) . . ?
H33A C333 H33B 107.2 . . ?
C332 C333 H33A 107.9 . . ?
C332 C333 H33B 107.9 . . ?
C41 C42 C43 119.8(7) . . ?
C41 C42 H42 120.1 . . ?
C43 C42 H42 120.1 . . ?
O121 C120 C121 117.6(8) . . ?
O120 C120 O121 124.5(7) . . ?
O120 C120 C121 117.9(6) . . ?
C104 B04D C114 102.9(4) . . ?
C104 B04D C134 114.2(4) . . ?
C104 B04D C124 110.2(6) . . ?
C114 B04D C134 113.9(6) . . ?
C114 B04D C124 114.6(4) . . ?
C134 B04D C124 101.5(4) . . ?
C47 C52 C51 118.7(8) . . ?
C47 C52 H52 120.6 . . ?
C51 C52 H52 120.6 . . ?
N42 C53 C50 120.7(8) . . ?
N42 C53 N43 119.6(6) . . ?
N43 C53 C50 119.7(9) . . ?
C44 C45 H45 119.8 . . ?
C46 C45 C44 120.4(7) . . ?
C46 C45 H45 119.8 . . ?
C333 C332 H33C 109.7 . . ?
C333 C332 H33D 109.7 . . ?
H33C C332 H33D 108.2 . . ?
C331 C332 C333 109.9(7) . . ?
C331 C332 H33C 109.7 . . ?
C331 C332 H33D 109.7 . . ?
C41 C46 H46 120.7 . . ?
C45 C46 C41 118.6(8) . . ?
C45 C46 H46 120.7 . . ?
N300 C313 H31A 108.1 . . ?
N300 C313 H31B 108.1 . . ?
N300 C313 C312 116.8(7) . . ?
H31A C313 H31B 107.3 . . ?
C312 C313 H31A 108.1 . . ?
C312 C313 H31B 108.1 . . ?
C221 C220 H22G 109.5 . . ?
C221 C220 H22H 109.5 . . ?
C221 C220 H22I 109.5 . . ?
H22G C220 H22H 109.5 . . ?
H22G C220 H22I 109.5 . . ?
H22H C220 H22I 109.5 . . ?
N300 C303 H30A 107.9 . . ?
N300 C303 H30B 107.9 . . ?
H30A C303 H30B 107.2 . . ?
C302 C303 N300 117.7(8) . . ?
C302 C303 H30A 107.9 . . ?
C302 C303 H30B 107.9 . . ?
C322 C321 H32E 106.7 . . ?
C322 C321 H32F 106.7 . . ?
H32E C321 H32F 106.6 . . ?
C320 C321 C322 122.6(8) . . ?
C320 C321 H32E 106.7 . . ?
C320 C321 H32F 106.7 . . ?
C232 C231 H23E 108.7 . . ?
C232 C231 H23F 108.7 . . ?
C232 C231 C230 114.1(8) . . ?
H23E C231 H23F 107.6 . . ?
C230 C231 H23E 108.7 . . ?
C230 C231 H23F 108.7 . . ?
C50 C49 H49 119.8 . . ?
C48 C49 C50 120.4(9) . . ?
C48 C49 H49 119.8 . . ?
C47 C48 H48 119.6 . . ?
C49 C48 C47 120.7(8) . . ?
C49 C48 H48 119.6 . . ?
C332 C331 H33E 108.2 . . ?
C332 C331 H33F 108.2 . . ?
H33E C331 H33F 107.4 . . ?
C330 C331 C332 116.3(9) . . ?
C330 C331 H33E 108.2 . . ?
C330 C331 H33F 108.2 . . ?
C211 C210 H21G 109.5 . . ?
C211 C210 H21H 109.5 . . ?
C211 C210 H21I 109.5 . . ?
H21G C210 H21H 109.5 . . ?
H21G C210 H21I 109.5 . . ?
H21H C210 H21I 109.5 . . ?
C53 N43 H43A 120.0 . . ?
C53 N43 H43B 120.0 . . ?
H43A N43 H43B 120.0 . . ?
C303 C302 H30C 109.9 . . ?
C303 C302 H30D 109.9 . . ?
C303 C302 C301 108.9(8) . . ?
H30C C302 H30D 108.3 . . ?
C301 C302 H30C 109.9 . . ?
C301 C302 H30D 109.9 . . ?
C302 C301 H30E 108.6 . . ?
C302 C301 H30F 108.6 . . ?
H30E C301 H30F 107.6 . . ?
C300 C301 C302 114.6(10) . . ?
C300 C301 H30E 108.6 . . ?
C300 C301 H30F 108.6 . . ?
H31C C311 H31D 107.8 . . ?
C312 C311 H31C 108.9 . . ?
C312 C311 H31D 108.9 . . ?
C312 C311 C310 113.2(11) . . ?
C310 C311 H31C 108.9 . . ?
C310 C311 H31D 108.9 . . ?
C313 C312 H31E 109.2 . . ?
C313 C312 H31F 109.2 . . ?
C311 C312 C313 111.9(10) . . ?
C311 C312 H31E 109.2 . . ?
C311 C312 H31F 109.2 . . ?
H31E C312 H31F 107.9 . . ?
C321 C320 H32G 109.5 . . ?
C321 C320 H32H 109.5 . . ?
C321 C320 H32I 109.5 . . ?
H32G C320 H32H 109.5 . . ?
H32G C320 H32I 109.5 . . ?
H32H C320 H32I 109.5 . . ?
C301 C300 H30G 109.5 . . ?
C301 C300 H30H 109.5 . . ?
C301 C300 H30I 109.5 . . ?
H30G C300 H30H 109.5 . . ?
H30G C300 H30I 109.5 . . ?
H30H C300 H30I 109.5 . . ?
C231 C230 H23G 109.5 . . ?
C231 C230 H23H 109.5 . . ?
C231 C230 H23I 109.5 . . ?
H23G C230 H23H 109.5 . . ?
H23G C230 H23I 109.5 . . ?
H23H C230 H23I 109.5 . . ?
C311 C310 H31G 109.5 . . ?
C311 C310 H31H 109.5 . . ?
C311 C310 H31I 109.5 . . ?
H31G C310 H31H 109.5 . . ?
H31G C310 H31I 109.5 . . ?
H31H C310 H31I 109.5 . . ?
C331 C330 H33G 109.5 . . ?
C331 C330 H33H 109.5 . . ?
C331 C330 H33I 109.5 . . ?
H33G C330 H33H 109.5 . . ?
H33G C330 H33I 109.5 . . ?
H33H C330 H33I 109.5 . . ?
H20E C200 H20F 109.5 . . ?
H20E C200 H20G 109.5 . . ?
H20F C200 H20G 109.5 . . ?
C201 C200 H20E 109.5 . . ?
C201 C200 H20F 109.5 . . ?
C201 C200 H20G 109.5 . . ?
C202 C201 C200 118.1(11) . . ?
C202 C201 H20J 107.8 . . ?
C202 C201 H20K 107.8 . . ?
C202 C201 H20H 108.5 . . ?
C202 C201 H20I 108.5 . . ?
C202 C201 C15 115.2(9) . . ?
C200 C201 H20J 107.8 . . ?
C200 C201 H20K 107.8 . . ?
H20J C201 H20K 107.1 . . ?
H20H C201 H20I 107.5 . . ?
C15 C201 H20H 108.5 . . ?
C15 C201 H20I 108.5 . . ?
C201 C15 H15A 109.5 . . ?
C201 C15 H15B 109.5 . . ?
C201 C15 H15C 109.5 . . ?
H15A C15 H15B 109.5 . . ?
H15A C15 H15C 109.5 . . ?
H15B C15 H15C 109.5 . . ?

loop_
_geom_bond_atom_site_label_1
_geom_bond_atom_site_label_2
_geom_bond_distance
_geom_bond_site_symmetry_2
_geom_bond_publ_flag
O171 C170 1.244(7) . ?
O101 C100 1.263(7) . ?
O172 C170 1.277(7) . ?
O131 C130 1.261(6) . ?
O140 C140 1.247(6) . ?
O132 C130 1.255(7) . ?
N3 H3A 0.8800 . ?
N3 H3B 0.8800 . ?
N3 C14 1.316(8) . ?
O141 C140 1.249(6) . ?
O162 C160 1.257(8) . ?
N63 H63A 0.8800 . ?
N63 H63B 0.8800 . ?
N63 C73 1.301(7) . ?
N60 H60A 0.8800 . ?
N60 H60B 0.8800 . ?
N60 C60 1.311(6) . ?
N61 H61A 0.8800 . ?
N61 H61B 0.8800 . ?
N61 C60 1.314(6) . ?
O102 C100 1.256(8) . ?
N4 H4A 0.8800 . ?
N4 H4B 0.8800 . ?
N4 C14 1.324(7) . ?
N200 C223 1.535(8) . ?
N200 C233 1.522(7) . ?
N200 C213 1.501(7) . ?
N200 C203 1.523(7) . ?
N62 H62A 0.8800 . ?
N62 H62B 0.8800 . ?
N62 C73 1.320(7) . ?
O152 C150 1.274(9) . ?
O111 C110 1.242(8) . ?
C145 H145 0.9500 . ?
C145 C144 1.408(7) . ?
C145 C146 1.361(7) . ?
O110 C110 1.260(9) . ?
N23 H23J 0.8800 . ?
N23 H23K 0.8800 . ?
N23 C33 1.296(7) . ?
C171 C172 1.391(8) . ?
C171 C170 1.477(7) . ?
C171 C176 1.373(8) . ?
C144 C143 1.371(7) . ?
C144 B046 1.677(8) . ?
C64 C67 1.467(6) . ?
C64 C63 1.392(7) . ?
C64 C65 1.410(8) . ?
N21 H21J 0.8800 . ?
N21 H21K 0.8800 . ?
N21 C20 1.318(9) . ?
C174 C173 1.403(8) . ?
C174 C175 1.404(8) . ?
C174 B046 1.637(7) . ?
C67 C68 1.356(8) . ?
C67 C72 1.407(8) . ?
C173 H173 0.9500 . ?
C173 C172 1.375(7) . ?
O161 C160 1.241(8) . ?
C172 H172 0.9500 . ?
O151 C150 1.240(9) . ?
C60 C61 1.471(6) . ?
C154 C153 1.408(8) . ?
C154 C155 1.366(8) . ?
C154 B046 1.650(7) . ?
C164 C163 1.389(7) . ?
C164 C165 1.418(8) . ?
C164 B046 1.624(9) . ?
C146 H146 0.9500 . ?
C146 C141 1.405(7) . ?
C13 H13 0.9500 . ?
C13 C8 1.397(8) . ?
C13 C12 1.352(7) . ?
C61 C62 1.391(8) . ?
C61 C66 1.376(8) . ?
C14 C11 1.490(8) . ?
C163 H163 0.9500 . ?
C163 C162 1.393(8) . ?
C141 C140 1.511(7) . ?
C141 C142 1.369(7) . ?
C176 H176 0.9500 . ?
C176 C175 1.387(7) . ?
C143 H143 0.9500 . ?
C143 C142 1.385(7) . ?
N40 H40A 0.8800 . ?
N40 H40B 0.8800 . ?
N40 C40 1.298(8) . ?
C73 C70 1.462(7) . ?
N20 H20L 0.8800 . ?
N20 H20M 0.8800 . ?
N20 C20 1.300(9) . ?
C62 H62 0.9500 . ?
C62 C63 1.379(6) . ?
C8 C9 1.399(7) . ?
C8 C5 1.493(7) . ?
C104 C103 1.402(8) . ?
C104 C105 1.422(10) . ?
C104 B04D 1.621(9) . ?
C63 H63 0.9500 . ?
N22 H22J 0.8800 . ?
N22 H22K 0.8800 . ?
N22 C33 1.314(7) . ?
C131 C132 1.387(9) . ?
C131 C136 1.400(7) . ?
C131 C130 1.504(7) . ?
C9 H9 0.9500 . ?
C9 C10 1.372(7) . ?
N300 C323 1.533(9) . ?
N300 C333 1.519(9) . ?
N300 C313 1.496(9) . ?
N300 C303 1.506(9) . ?
C156 H156 0.9500 . ?
C156 C151 1.379(9) . ?
C156 C155 1.383(7) . ?
C151 C152 1.377(9) . ?
C151 C150 1.445(6) . ?
C175 H175 0.9500 . ?
C132 H132 0.9500 . ?
C132 C133 1.361(8) . ?
C165 H165 0.9500 . ?
C165 C166 1.384(8) . ?
C70 C69 1.383(8) . ?
C70 C71 1.375(9) . ?
C5 C4 1.426(9) . ?
C5 C6 1.392(8) . ?
C166 H166 0.9500 . ?
C166 C161 1.395(8) . ?
N2 H2A 0.8800 . ?
N2 H2B 0.8800 . ?
N2 C1 1.292(8) . ?
C153 H153 0.9500 . ?
C153 C152 1.391(7) . ?
C102 H102 0.9500 . ?
C102 C103 1.370(8) . ?
C102 C101 1.401(9) . ?
C11 C12 1.387(8) . ?
C11 C10 1.421(8) . ?
C103 H103 0.9500 . ?
C155 H155 0.9500 . ?
C161 C162 1.384(8) . ?
C161 C160 1.512(9) . ?
C142 H142 0.9500 . ?
C114 C113 1.402(8) . ?
C114 C115 1.400(10) . ?
C114 B04D 1.628(9) . ?
O121 C120 1.249(8) . ?
C12 H12 0.9500 . ?
C136 H136 0.9500 . ?
C136 C135 1.417(8) . ?
C111 C112 1.416(9) . ?
C111 C110 1.492(9) . ?
C111 C116 1.376(8) . ?
C134 C133 1.413(7) . ?
C134 C135 1.372(9) . ?
C134 B04D 1.638(9) . ?
C68 H68 0.9500 . ?
C68 C69 1.400(7) . ?
C101 C106 1.393(8) . ?
C101 C100 1.491(9) . ?
C124 C125 1.363(9) . ?
C124 C123 1.418(8) . ?
C124 B04D 1.670(9) . ?
C72 H72 0.9500 . ?
C72 C71 1.409(7) . ?
C21 C20 1.513(7) . ?
C21 C26 1.394(10) . ?
C21 C22 1.377(11) . ?
C162 H162 0.9500 . ?
C65 H65 0.9500 . ?
C65 C66 1.389(6) . ?
C112 H112 0.9500 . ?
C112 C113 1.356(8) . ?
C69 H69 0.9500 . ?
C133 H133 0.9500 . ?
C2 C1 1.461(8) . ?
C2 C3 1.424(8) . ?
C2 C7 1.377(9) . ?
C135 H135 0.9500 . ?
C27 C24 1.495(7) . ?
C27 C28 1.396(8) . ?
C27 C32 1.352(9) . ?
C4 H4 0.9500 . ?
C4 C3 1.387(7) . ?
C1 N1 1.270(7) . ?
C152 H152 0.9500 . ?
C10 H10 0.9500 . ?
C223 H22A 0.9900 . ?
C223 H22B 0.9900 . ?
C223 C222 1.488(9) . ?
C24 C25 1.405(10) . ?
C24 C23 1.389(10) . ?
C66 H66 0.9500 . ?
C113 H113 0.9500 . ?
C3 H3 0.9500 . ?
C28 H28 0.9500 . ?
C28 C29 1.399(7) . ?
C233 H23A 0.9900 . ?
C233 H23B 0.9900 . ?
C233 C232 1.522(10) . ?
C221 H22C 0.9900 . ?
C221 H22D 0.9900 . ?
C221 C222 1.500(9) . ?
C221 C220 1.518(10) . ?
C6 H6 0.9500 . ?
C6 C7 1.376(7) . ?
C106 H106 0.9500 . ?
C106 C105 1.373(9) . ?
C7 H7 0.9500 . ?
C213 H21A 0.9900 . ?
C213 H21B 0.9900 . ?
C213 C212 1.573(9) . ?
C71 H71 0.9500 . ?
N1 H1A 0.8800 . ?
N1 H1B 0.8800 . ?
C115 H115 0.9500 . ?
C115 C116 1.387(9) . ?
C125 H125 0.9500 . ?
C125 C126 1.357(8) . ?
C30 C29 1.374(9) . ?
C30 C33 1.474(7) . ?
C30 C31 1.395(9) . ?
C29 H29 0.9500 . ?
C44 C47 1.500(8) . ?
C44 C43 1.395(11) . ?
C44 C45 1.407(11) . ?
C123 H123 0.9500 . ?
C123 C122 1.389(9) . ?
C25 H25 0.9500 . ?
C25 C26 1.398(7) . ?
C105 H105 0.9500 . ?
C26 H26 0.9500 . ?
C31 H31 0.9500 . ?
C31 C32 1.405(7) . ?
C116 H116 0.9500 . ?
C203 H20A 0.9900 . ?
C203 H20B 0.9900 . ?
C203 C202 1.536(8) . ?
C32 H32 0.9500 . ?
C222 H22E 0.9900 . ?
C222 H22F 0.9900 . ?
C41 C40 1.475(8) . ?
C41 C42 1.372(10) . ?
C41 C46 1.408(11) . ?
C47 C52 1.402(11) . ?
C47 C48 1.382(12) . ?
O120 C120 1.235(10) . ?
N41 H41A 0.8800 . ?
N41 H41B 0.8800 . ?
N41 C40 1.290(8) . ?
C23 H23 0.9500 . ?
C23 C22 1.375(7) . ?
C50 C51 1.327(11) . ?
C50 C53 1.428(7) . ?
C50 C49 1.428(11) . ?
C122 H122 0.9500 . ?
C122 C121 1.346(9) . ?
C202 H20C 0.9900 . ?
C202 H20D 0.9900 . ?
C202 C201 1.477(10) . ?
C211 H21C 0.9900 . ?
C211 H21D 0.9900 . ?
C211 C212 1.492(10) . ?
C211 C210 1.504(6) . ?
C22 H22 0.9500 . ?
C323 H32A 0.9900 . ?
C323 H32B 0.9900 . ?
C323 C322 1.511(9) . ?
C43 H43 0.9500 . ?
C43 C42 1.408(8) . ?
C121 C126 1.393(8) . ?
C121 C120 1.515(10) . ?
C126 H126 0.9500 . ?
C232 H23C 0.9900 . ?
C232 H23D 0.9900 . ?
C232 C231 1.489(10) . ?
C212 H21E 0.9900 . ?
C212 H21F 0.9900 . ?
C51 H51 0.9500 . ?
C51 C52 1.406(9) . ?
C322 H32C 0.9900 . ?
C322 H32D 0.9900 . ?
C322 C321 1.515(11) . ?
N42 H42A 0.8800 . ?
N42 H42B 0.8800 . ?
N42 C53 1.264(11) . ?
C333 H33A 0.9900 . ?
C333 H33B 0.9900 . ?
C333 C332 1.521(10) . ?
C42 H42 0.9500 . ?
C52 H52 0.9500 . ?
C53 N43 1.286(11) . ?
C45 H45 0.9500 . ?
C45 C46 1.397(9) . ?
C332 H33C 0.9900 . ?
C332 H33D 0.9900 . ?
C332 C331 1.504(11) . ?
C46 H46 0.9500 . ?
C313 H31A 0.9900 . ?
C313 H31B 0.9900 . ?
C313 C312 1.523(12) . ?
C220 H22G 0.9800 . ?
C220 H22H 0.9800 . ?
C220 H22I 0.9800 . ?
C303 H30A 0.9900 . ?
C303 H30B 0.9900 . ?
C303 C302 1.507(11) . ?
C321 H32E 0.9900 . ?
C321 H32F 0.9900 . ?
C321 C320 1.482(8) . ?
C231 H23E 0.9900 . ?
C231 H23F 0.9900 . ?
C231 C230 1.512(6) . ?
C49 H49 0.9500 . ?
C49 C48 1.374(9) . ?
C48 H48 0.9500 . ?
C331 H33E 0.9900 . ?
C331 H33F 0.9900 . ?
C331 C330 1.492(8) . ?
C210 H21G 0.9800 . ?
C210 H21H 0.9800 . ?
C210 H21I 0.9800 . ?
N43 H43A 0.8800 . ?
N43 H43B 0.8800 . ?
C302 H30C 0.9900 . ?
C302 H30D 0.9900 . ?
C302 C301 1.587(14) . ?
C301 H30E 0.9900 . ?
C301 H30F 0.9900 . ?
C301 C300 1.523(14) . ?
C311 H31C 0.9900 . ?
C311 H31D 0.9900 . ?
C311 C312 1.504(13) . ?
C311 C310 1.559(15) . ?
C312 H31E 0.9900 . ?
C312 H31F 0.9900 . ?
C320 H32G 0.9800 . ?
C320 H32H 0.9800 . ?
C320 H32I 0.9800 . ?
C300 H30G 0.9800 . ?
C300 H30H 0.9800 . ?
C300 H30I 0.9800 . ?
C230 H23G 0.9800 . ?
C230 H23H 0.9800 . ?
C230 H23I 0.9800 . ?
C310 H31G 0.9800 . ?
C310 H31H 0.9800 . ?
C310 H31I 0.9800 . ?
C330 H33G 0.9800 . ?
C330 H33H 0.9800 . ?
C330 H33I 0.9800 . ?
C200 H20E 0.9800 . ?
C200 H20F 0.9800 . ?
C200 H20G 0.9800 . ?
C200 C201 1.528(9) . ?
C201 H20J 0.9900 . ?
C201 H20K 0.9900 . ?
C201 H20H 0.9900 . ?
C201 H20I 0.9900 . ?
C201 C15 1.492(9) . ?
C15 H15A 0.9800 . ?
C15 H15B 0.9800 . ?
C15 H15C 0.9800 . ?

loop_
_geom_torsion_atom_site_label_1
_geom_torsion_atom_site_label_2
_geom_torsion_atom_site_label_3
_geom_torsion_atom_site_label_4
_geom_torsion
_geom_torsion_site_symmetry_1
_geom_torsion_site_symmetry_2
_geom_torsion_site_symmetry_3
_geom_torsion_site_symmetry_4
_geom_torsion_publ_flag
N3 C14 C11 C12 31.3(8) . . . . ?
N3 C14 C11 C10 -147.2(6) . . . . ?
N63 C73 C70 C69 35.0(8) . . . . ?
N63 C73 C70 C71 -141.9(6) . . . . ?
N60 C60 C61 C62 -146.8(6) . . . . ?
N60 C60 C61 C66 33.9(9) . . . . ?
N61 C60 C61 C62 29.1(9) . . . . ?
N61 C60 C61 C66 -150.2(6) . . . . ?
N4 C14 C11 C12 -148.5(6) . . . . ?
N4 C14 C11 C10 33.0(8) . . . . ?
N200 C223 C222 C221 -164.3(5) . . . . ?
N200 C233 C232 C231 -161.5(6) . . . . ?
N200 C213 C212 C211 -158.7(6) . . . . ?
N200 C203 C202 C201 -162.8(6) . . . . ?
N62 C73 C70 C69 -144.8(6) . . . . ?
N62 C73 C70 C71 38.3(8) . . . . ?
C145 C144 C143 C142 -1.9(9) . . . . ?
C145 C144 B046 C174 -52.2(6) . . . . ?
C145 C144 B046 C154 -167.2(5) . . . . ?
C145 C144 B046 C164 68.5(6) . . . . ?
C145 C146 C141 C140 176.1(5) . . . . ?
C145 C146 C141 C142 -2.5(9) . . . . ?
C171 C176 C175 C174 -3.5(8) . . . . ?
C144 C145 C146 C141 -0.4(9) . . . . ?
C144 C143 C142 C141 -0.9(10) . . . . ?
C64 C67 C68 C69 179.2(5) . . . . ?
C64 C67 C72 C71 -179.4(5) . . . . ?
C64 C65 C66 C61 1.4(9) . . . . ?
C174 C173 C172 C171 -1.1(8) . . . . ?
C67 C64 C63 C62 -178.3(6) . . . . ?
C67 C64 C65 C66 178.2(5) . . . . ?
C67 C68 C69 C70 0.3(8) . . . . ?
C67 C72 C71 C70 0.0(9) . . . . ?
C173 C174 C175 C176 3.9(7) . . . . ?
C173 C174 B046 C144 171.2(4) . . . . ?
C173 C174 B046 C154 -67.8(6) . . . . ?
C173 C174 B046 C164 55.2(6) . . . . ?
C172 C171 C170 O171 3.8(8) . . . . ?
C172 C171 C170 O172 -179.4(5) . . . . ?
C172 C171 C176 C175 0.6(7) . . . . ?
C60 C61 C62 C63 -177.3(6) . . . . ?
C60 C61 C66 C65 177.1(6) . . . . ?
C154 C153 C152 C151 1.5(8) . . . . ?
C164 C163 C162 C161 1.3(8) . . . . ?
C164 C165 C166 C161 0.5(9) . . . . ?
C146 C145 C144 C143 2.5(8) . . . . ?
C146 C145 C144 B046 -166.8(5) . . . . ?
C146 C141 C140 O140 -7.7(9) . . . . ?
C146 C141 C140 O141 177.8(6) . . . . ?
C146 C141 C142 C143 3.1(9) . . . . ?
C13 C8 C9 C10 -0.1(8) . . . . ?
C13 C8 C5 C4 146.5(6) . . . . ?
C13 C8 C5 C6 -36.5(8) . . . . ?
C61 C62 C63 C64 -1.1(9) . . . . ?
C14 C11 C12 C13 -177.9(5) . . . . ?
C14 C11 C10 C9 179.7(5) . . . . ?
C170 C171 C172 C173 -176.4(5) . . . . ?
C170 C171 C176 C175 178.6(5) . . . . ?
C163 C164 C165 C166 -0.8(8) . . . . ?
C163 C164 B046 C144 71.5(6) . . . . ?
C163 C164 B046 C174 -165.4(5) . . . . ?
C163 C164 B046 C154 -50.8(6) . . . . ?
C140 C141 C142 C143 -175.4(6) . . . . ?
C176 C171 C172 C173 1.6(7) . . . . ?
C176 C171 C170 O171 -174.2(5) . . . . ?
C176 C171 C170 O172 2.7(8) . . . . ?
C143 C144 B046 C174 139.2(5) . . . . ?
C143 C144 B046 C154 24.2(7) . . . . ?
C143 C144 B046 C164 -100.0(6) . . . . ?
C73 C70 C69 C68 -175.4(5) . . . . ?
C73 C70 C71 C72 175.3(5) . . . . ?
C62 C61 C66 C65 -2.2(9) . . . . ?
C8 C13 C12 C11 -2.2(9) . . . . ?
C8 C9 C10 C11 -1.5(8) . . . . ?
C8 C5 C4 C3 179.2(5) . . . . ?
C8 C5 C6 C7 -179.1(5) . . . . ?
C63 C64 C67 C68 35.9(8) . . . . ?
C63 C64 C67 C72 -143.0(6) . . . . ?
C63 C64 C65 C66 -0.4(8) . . . . ?
C131 C132 C133 C134 -1.4(10) . . . . ?
C131 C136 C135 C134 -2.1(10) . . . . ?
C9 C8 C5 C4 -30.5(8) . . . . ?
C9 C8 C5 C6 146.5(6) . . . . ?
N300 C323 C322 C321 161.8(6) . . . . ?
N300 C333 C332 C331 164.2(5) . . . . ?
N300 C313 C312 C311 177.8(7) . . . . ?
N300 C303 C302 C301 161.4(6) . . . . ?
C156 C151 C152 C153 2.2(8) . . . . ?
C156 C151 C150 O152 16.5(8) . . . . ?
C156 C151 C150 O151 -162.6(6) . . . . ?
C151 C156 C155 C154 -3.2(8) . . . . ?
C175 C174 C173 C172 -1.6(7) . . . . ?
C175 C174 B046 C144 -15.6(7) . . . . ?
C175 C174 B046 C154 105.4(6) . . . . ?
C175 C174 B046 C164 -131.6(5) . . . . ?
C132 C131 C136 C135 4.3(9) . . . . ?
C132 C131 C130 O131 4.2(9) . . . . ?
C132 C131 C130 O132 -175.0(6) . . . . ?
C165 C164 C163 C162 -0.1(8) . . . . ?
C165 C164 B046 C144 -100.9(5) . . . . ?
C165 C164 B046 C174 22.3(7) . . . . ?
C165 C164 B046 C154 136.9(5) . . . . ?
C165 C166 C161 C162 0.7(8) . . . . ?
C165 C166 C161 C160 -178.8(5) . . . . ?
C5 C8 C9 C10 177.0(5) . . . . ?
C5 C4 C3 C2 -1.5(9) . . . . ?
C5 C6 C7 C2 1.5(9) . . . . ?
C166 C161 C162 C163 -1.6(8) . . . . ?
C166 C161 C160 O162 5.1(8) . . . . ?
C166 C161 C160 O161 -178.5(6) . . . . ?
C153 C154 C155 C156 6.6(7) . . . . ?
C153 C154 B046 C144 55.6(6) . . . . ?
C153 C154 B046 C174 -67.2(6) . . . . ?
C153 C154 B046 C164 172.7(4) . . . . ?
C102 C101 C106 C105 2.0(8) . . . . ?
C102 C101 C100 O101 4.6(8) . . . . ?
C102 C101 C100 O102 -173.1(6) . . . . ?
C103 C104 C105 C106 -4.8(8) . . . . ?
C103 C104 B04D C114 75.6(6) . . . . ?
C103 C104 B04D C134 -48.4(7) . . . . ?
C103 C104 B04D C124 -161.8(4) . . . . ?
C103 C102 C101 C106 -3.5(8) . . . . ?
C103 C102 C101 C100 173.1(5) . . . . ?
C155 C154 C153 C152 -5.7(7) . . . . ?
C155 C154 B046 C144 -132.7(5) . . . . ?
C155 C154 B046 C174 104.4(5) . . . . ?
C155 C154 B046 C164 -15.7(6) . . . . ?
C155 C156 C151 C152 -1.5(7) . . . . ?
C155 C156 C151 C150 173.7(5) . . . . ?
C142 C141 C140 O140 170.7(6) . . . . ?
C142 C141 C140 O141 -3.7(10) . . . . ?
C114 C115 C116 C111 -2.4(8) . . . . ?
C12 C13 C8 C9 1.9(8) . . . . ?
C12 C13 C8 C5 -175.1(5) . . . . ?
C12 C11 C10 C9 1.2(8) . . . . ?
C136 C131 C132 C133 -2.7(9) . . . . ?
C136 C131 C130 O131 -177.6(6) . . . . ?
C136 C131 C130 O132 3.2(9) . . . . ?
C111 C112 C113 C114 1.4(9) . . . . ?
C68 C67 C72 C71 1.7(8) . . . . ?
C101 C102 C103 C104 0.8(8) . . . . ?
C101 C106 C105 C104 2.3(9) . . . . ?
C124 C125 C126 C121 1.9(11) . . . . ?
C124 C123 C122 C121 -0.4(11) . . . . ?
C72 C67 C68 C69 -1.8(8) . . . . ?
C162 C161 C160 O162 -174.3(6) . . . . ?
C162 C161 C160 O161 2.1(9) . . . . ?
C65 C64 C67 C68 -142.6(6) . . . . ?
C65 C64 C67 C72 38.4(8) . . . . ?
C65 C64 C63 C62 0.3(9) . . . . ?
C112 C111 C110 O111 0.5(9) . . . . ?
C112 C111 C110 O110 -176.7(6) . . . . ?
C112 C111 C116 C115 2.8(8) . . . . ?
C69 C70 C71 C72 -1.6(9) . . . . ?
C133 C134 C135 C136 -1.8(10) . . . . ?
C133 C134 B04D C104 -25.9(8) . . . . ?
C133 C134 B04D C114 -143.8(5) . . . . ?
C133 C134 B04D C124 92.6(6) . . . . ?
C135 C134 C133 C132 3.6(9) . . . . ?
C135 C134 B04D C104 164.2(6) . . . . ?
C135 C134 B04D C114 46.4(7) . . . . ?
C135 C134 B04D C124 -77.2(7) . . . . ?
C27 C24 C25 C26 -179.3(6) . . . . ?
C27 C24 C23 C22 177.2(5) . . . . ?
C27 C28 C29 C30 2.0(11) . . . . ?
C4 C5 C6 C7 -2.1(9) . . . . ?
C1 C2 C3 C4 -178.8(5) . . . . ?
C1 C2 C7 C6 178.8(5) . . . . ?
C152 C151 C150 O152 -168.7(6) . . . . ?
C152 C151 C150 O151 12.2(9) . . . . ?
C10 C11 C12 C13 0.6(8) . . . . ?
C223 N200 C233 C232 -179.7(5) . . . . ?
C223 N200 C213 C212 58.8(7) . . . . ?
C223 N200 C203 C202 -59.6(7) . . . . ?
C160 C161 C162 C163 177.9(5) . . . . ?
C24 C27 C28 C29 179.8(7) . . . . ?
C24 C27 C32 C31 179.1(7) . . . . ?
C24 C25 C26 C21 1.5(9) . . . . ?
C24 C23 C22 C21 2.6(9) . . . . ?
C66 C61 C62 C63 2.0(9) . . . . ?
C113 C114 C115 C116 1.3(8) . . . . ?
C113 C114 B04D C104 72.6(6) . . . . ?
C113 C114 B04D C134 -163.3(5) . . . . ?
C113 C114 B04D C124 -47.1(7) . . . . ?
C130 C131 C132 C133 175.5(6) . . . . ?
C130 C131 C136 C135 -173.9(6) . . . . ?
C3 C2 C1 N2 -35.5(9) . . . . ?
C3 C2 C1 N1 143.4(7) . . . . ?
C3 C2 C7 C6 -0.9(9) . . . . ?
C28 C27 C24 C25 43.2(9) . . . . ?
C28 C27 C24 C23 -136.7(7) . . . . ?
C28 C27 C32 C31 -1.7(12) . . . . ?
C20 C21 C26 C25 174.5(5) . . . . ?
C20 C21 C22 C23 -176.4(6) . . . . ?
C233 N200 C223 C222 177.6(5) . . . . ?
C233 N200 C213 C212 -58.9(7) . . . . ?
C233 N200 C203 C202 58.2(7) . . . . ?
C233 C232 C231 C230 176.6(8) . . . . ?
C6 C5 C4 C3 2.1(8) . . . . ?
C150 C151 C152 C153 -173.0(5) . . . . ?
C106 C101 C100 O101 -178.8(5) . . . . ?
C106 C101 C100 O102 3.4(8) . . . . ?
C7 C2 C1 N2 144.8(7) . . . . ?
C7 C2 C1 N1 -36.3(9) . . . . ?
C7 C2 C3 C4 1.0(9) . . . . ?
C213 N200 C223 C222 57.4(7) . . . . ?
C213 N200 C233 C232 -58.0(7) . . . . ?
C213 N200 C203 C202 178.7(6) . . . . ?
C100 C101 C106 C105 -174.7(5) . . . . ?
C71 C70 C69 C68 1.5(8) . . . . ?
C115 C114 C113 C112 -0.8(8) . . . . ?
C115 C114 B04D C104 -96.5(7) . . . . ?
C115 C114 B04D C134 27.6(7) . . . . ?
C115 C114 B04D C124 143.8(6) . . . . ?
C125 C124 C123 C122 1.1(10) . . . . ?
C125 C124 B04D C104 54.5(7) . . . . ?
C125 C124 B04D C114 170.0(6) . . . . ?
C125 C124 B04D C134 -66.8(7) . . . . ?
C30 C31 C32 C27 0.3(12) . . . . ?
C29 C30 C33 N23 -144.9(8) . . . . ?
C29 C30 C33 N22 31.6(12) . . . . ?
C29 C30 C31 C32 2.3(11) . . . . ?
C44 C47 C52 C51 -178.8(6) . . . . ?
C44 C47 C48 C49 178.8(7) . . . . ?
C44 C43 C42 C41 -1.7(11) . . . . ?
C44 C45 C46 C41 -0.2(13) . . . . ?
C123 C124 C125 C126 -1.8(10) . . . . ?
C123 C124 B04D C104 -133.3(6) . . . . ?
C123 C124 B04D C114 -17.8(9) . . . . ?
C123 C124 B04D C134 105.4(6) . . . . ?
C123 C122 C121 C126 0.4(11) . . . . ?
C123 C122 C121 C120 176.2(8) . . . . ?
C25 C24 C23 C22 -2.6(9) . . . . ?
C105 C104 C103 C102 3.2(7) . . . . ?
C105 C104 B04D C114 -96.8(6) . . . . ?
C105 C104 B04D C134 139.3(6) . . . . ?
C105 C104 B04D C124 25.9(6) . . . . ?
C33 C30 C29 C28 177.4(7) . . . . ?
C33 C30 C31 C32 -178.5(7) . . . . ?
C26 C21 C20 N21 -147.4(6) . . . . ?
C26 C21 C20 N20 33.0(9) . . . . ?
C26 C21 C22 C23 -0.4(9) . . . . ?
C31 C30 C29 C28 -3.5(12) . . . . ?
C31 C30 C33 N23 36.0(12) . . . . ?
C31 C30 C33 N22 -147.6(8) . . . . ?
C110 C111 C112 C113 177.4(5) . . . . ?
C110 C111 C116 C115 -176.9(5) . . . . ?
C116 C111 C112 C113 -2.3(8) . . . . ?
C116 C111 C110 O111 -179.8(6) . . . . ?
C116 C111 C110 O110 3.0(9) . . . . ?
C203 N200 C223 C222 -60.2(7) . . . . ?
C203 N200 C233 C232 59.9(7) . . . . ?
C203 N200 C213 C212 178.9(6) . . . . ?
C203 C202 C201 C200 179.0(13) . . . . ?
C203 C202 C201 C15 73.5(12) . . . . ?
C32 C27 C24 C25 -137.6(7) . . . . ?
C32 C27 C24 C23 42.5(9) . . . . ?
C32 C27 C28 C29 0.6(11) . . . . ?
C47 C44 C43 C42 -176.5(7) . . . . ?
C47 C44 C45 C46 177.4(7) . . . . ?
C23 C24 C25 C26 0.5(9) . . . . ?
C50 C51 C52 C47 2.8(11) . . . . ?
C50 C49 C48 C47 -2.3(13) . . . . ?
C122 C121 C126 C125 -1.1(11) . . . . ?
C122 C121 C120 O121 4.0(14) . . . . ?
C122 C121 C120 O120 -177.6(9) . . . . ?
C22 C21 C20 N21 28.7(8) . . . . ?
C22 C21 C20 N20 -150.9(6) . . . . ?
C22 C21 C26 C25 -1.5(9) . . . . ?
C323 N300 C333 C332 60.6(8) . . . . ?
C323 N300 C313 C312 -48.6(8) . . . . ?
C323 N300 C303 C302 -177.8(6) . . . . ?
C323 C322 C321 C320 174.7(7) . . . . ?
C43 C44 C47 C52 164.3(7) . . . . ?
C43 C44 C47 C48 -11.1(10) . . . . ?
C43 C44 C45 C46 -0.4(12) . . . . ?
C126 C121 C120 O121 179.8(9) . . . . ?
C126 C121 C120 O120 -1.8(14) . . . . ?
C51 C50 C53 N42 144.4(10) . . . . ?
C51 C50 C53 N43 -33.9(11) . . . . ?
C51 C50 C49 C48 1.7(12) . . . . ?
C40 C41 C42 C43 175.4(7) . . . . ?
C40 C41 C46 C45 -174.6(7) . . . . ?
B046 C144 C143 C142 167.2(5) . . . . ?
B046 C174 C173 C172 172.3(5) . . . . ?
B046 C174 C175 C176 -169.5(5) . . . . ?
B046 C154 C153 C152 166.8(4) . . . . ?
B046 C154 C155 C156 -165.3(4) . . . . ?
B046 C164 C163 C162 -172.9(5) . . . . ?
B046 C164 C165 C166 172.1(5) . . . . ?
C333 N300 C323 C322 58.5(8) . . . . ?
C333 N300 C313 C312 -169.5(6) . . . . ?
C333 N300 C303 C302 -58.5(8) . . . . ?
C333 C332 C331 C330 176.8(8) . . . . ?
C42 C41 C40 N40 -36.3(12) . . . . ?
C42 C41 C40 N41 143.3(9) . . . . ?
C42 C41 C46 C45 -0.1(12) . . . . ?
C120 C121 C126 C125 -177.0(8) . . . . ?
B04D C104 C103 C102 -169.7(5) . . . . ?
B04D C104 C105 C106 168.3(5) . . . . ?
B04D C114 C113 C112 -170.6(5) . . . . ?
B04D C114 C115 C116 171.1(5) . . . . ?
B04D C134 C133 C132 -166.8(6) . . . . ?
B04D C134 C135 C136 168.7(6) . . . . ?
B04D C124 C125 C126 170.9(6) . . . . ?
B04D C124 C123 C122 -171.3(6) . . . . ?
C52 C47 C48 C49 3.2(12) . . . . ?
C53 C50 C51 C52 -177.7(7) . . . . ?
C53 C50 C49 C48 177.6(8) . . . . ?
C45 C44 C47 C52 -13.5(10) . . . . ?
C45 C44 C47 C48 171.0(7) . . . . ?
C45 C44 C43 C42 1.4(11) . . . . ?
C46 C41 C40 N40 138.3(9) . . . . ?
C46 C41 C40 N41 -42.1(13) . . . . ?
C46 C41 C42 C43 1.0(11) . . . . ?
C313 N300 C323 C322 -60.7(7) . . . . ?
C313 N300 C333 C332 -177.4(6) . . . . ?
C313 N300 C303 C302 60.0(9) . . . . ?
C220 C221 C222 C223 179.4(6) . . . . ?
C303 N300 C323 C322 177.7(6) . . . . ?
C303 N300 C333 C332 -56.7(7) . . . . ?
C303 N300 C313 C312 70.5(8) . . . . ?
C303 C302 C301 C300 177.7(8) . . . . ?
C49 C50 C51 C52 -1.9(11) . . . . ?
C49 C50 C53 N42 -31.4(12) . . . . ?
C49 C50 C53 N43 150.4(8) . . . . ?
C48 C47 C52 C51 -3.3(10) . . . . ?
C210 C211 C212 C213 -174.5(7) . . . . ?
C310 C311 C312 C313 -168.9(8) . . . . ?

loop_
_exptl_oxdiff_crystal_face_indexfrac_h
_exptl_oxdiff_crystal_face_indexfrac_k
_exptl_oxdiff_crystal_face_indexfrac_l
_exptl_oxdiff_crystal_face_x
_exptl_oxdiff_crystal_face_y
_exptl_oxdiff_crystal_face_z
-2.1987 -2.5744 -11.4111 0.2279 0.9555 0.1871
1.5175 2.3468 11.5717 -0.2295 -0.9618 -0.1489
0.7822 25.5445 -0.7432 0.9340 -0.2239 -0.2785
0.1177 -25.5628 0.6435 -0.9463 0.2267 0.2306
18.1927 -1.0582 -2.7574 -0.2549 0.1238 -0.9590
-17.6453 -6.3005 2.4547 -0.0133 -0.0225 0.9997

loop_
_smtbx_masks_void_nr
_smtbx_masks_void_average_x
_smtbx_masks_void_average_y
_smtbx_masks_void_average_z
_smtbx_masks_void_volume
_smtbx_masks_void_count_electrons
_smtbx_masks_void_content
1 -0.191 0.000 0.500 4473.3 970.6 ?
2 -0.631 0.500 0.000 4473.3 970.6 ?
